data_4307603
loop_
_publ_author_name
'Hirofumi Hamaki'
'Nobuhiro Takeda'
'Norihiro Tokitoh'

_publ_contact_author_address
; Institute for Chemical Research
  Kyoto University
  Gokasho, Uji, Kyoto
  611-0011
  Japan
;
_publ_contact_author_email tokitoh@boc.kuicr.kyoto-u.ac.jp
_publ_contact_author_fax '81 774 38 3209'
_publ_contact_author_name 'Prof. Dr. Norihiro Tokitoh'
_publ_contact_author_phone '81 774 38 3200'
_publ_section_title
;
Nucleophilic Attack toward Group 4 Metal Complexes Bearing Reactive
1-Aza-1,3-butadienyl and Imido Moieties
;
_journal_name_full 'Inorganic Chemistry'
_journal_page_first 1795
_journal_page_last 1802
_journal_paper_doi 10.1021/ic0620844
_journal_volume 46
_journal_year 2007
_chemical_formula_moiety '2(C46 H82 Cl N3 Si6 Ti), C6 H14'
_chemical_formula_sum 'C98 H178 Cl2 N6 Si12 Ti2'
_chemical_formula_weight 1944.24
_chemical_name_systematic
; 
 ? 
;
_space_group_IT_number 2
_symmetry_cell_setting triclinic
_symmetry_Int_Tables_number 2
_symmetry_space_group_name_Hall '-P 1'
_symmetry_space_group_name_H-M 'P -1'
_atom_sites_solution_hydrogens geom
_atom_sites_solution_primary direct
_atom_sites_solution_secondary difmap
_audit_creation_method SHELXL-97
_cell_angle_alpha 106.011(4)
_cell_angle_beta 90.942(2)
_cell_angle_gamma 108.792(5)
_cell_formula_units_Z 2
_cell_length_a 12.368(5)
_cell_length_b 18.983(8)
_cell_length_c 27.134(10)
_cell_measurement_reflns_used 6840
_cell_measurement_temperature 103(2)
_cell_measurement_theta_max 25.0
_cell_measurement_theta_min 2.4
_cell_volume 5758(4)
_computing_cell_refinement CrystalClear
_computing_data_collection CrystalClear
_computing_data_reduction CrystalClear
_computing_structure_refinement 'SHELXL-97 (Sheldrick, 1997)'
_computing_structure_solution 'SHELXS-97 (Sheldrick, 1990)'
_diffrn_ambient_temperature 103(2)
_diffrn_detector_area_resol_mean 7.31
_diffrn_measured_fraction_theta_full 0.977
_diffrn_measured_fraction_theta_max 0.977
_diffrn_measurement_device_type 'Rigaku Mercury'
_diffrn_measurement_method \w
_diffrn_radiation_monochromator graphite
_diffrn_radiation_source 'fine-focus sealed tube'
_diffrn_radiation_type MoK\a
_diffrn_radiation_wavelength 0.71070
_diffrn_reflns_av_R_equivalents 0.0603
_diffrn_reflns_av_sigmaI/netI 0.0998
_diffrn_reflns_limit_h_max 14
_diffrn_reflns_limit_h_min -14
_diffrn_reflns_limit_k_max 22
_diffrn_reflns_limit_k_min -22
_diffrn_reflns_limit_l_max 32
_diffrn_reflns_limit_l_min -32
_diffrn_reflns_number 45679
_diffrn_reflns_theta_full 25.00
_diffrn_reflns_theta_max 25.00
_diffrn_reflns_theta_min 2.43
_diffrn_standards_number 62131
_exptl_absorpt_coefficient_mu 0.353
_exptl_absorpt_correction_T_max 0.9656
_exptl_absorpt_correction_T_min 0.8718
_exptl_absorpt_correction_type multi-scan
_exptl_absorpt_process_details 'Jacobson, R. (1998) Private communication'
_exptl_crystal_colour 'dark red'
_exptl_crystal_density_diffrn 1.121
_exptl_crystal_density_method 'not measured'
_exptl_crystal_description block
_exptl_crystal_F_000 2108
_exptl_crystal_size_max 0.40
_exptl_crystal_size_mid 0.10
_exptl_crystal_size_min 0.10
_refine_diff_density_max 1.005
_refine_diff_density_min -0.422
_refine_diff_density_rms 0.091
_refine_ls_extinction_method none
_refine_ls_goodness_of_fit_ref 1.120
_refine_ls_hydrogen_treatment constr
_refine_ls_matrix_type full
_refine_ls_number_parameters 1127
_refine_ls_number_reflns 19830
_refine_ls_number_restraints 0
_refine_ls_restrained_S_all 1.120
_refine_ls_R_factor_all 0.1190
_refine_ls_R_factor_gt 0.0832
_refine_ls_shift/su_max 0.001
_refine_ls_shift/su_mean 0.000
_refine_ls_structure_factor_coef Fsqd
_refine_ls_weighting_details 'calc w=1/[\s^2^(Fo^2^)+(0.0893P)^2^+7.5641P] where P=(Fo^2^+2Fc^2^)/3'
_refine_ls_weighting_scheme calc
_refine_ls_wR_factor_gt 0.1951
_refine_ls_wR_factor_ref 0.2168
_reflns_number_gt 14012
_reflns_number_total 19830
_reflns_threshold_expression >2sigma(I)
_cod_data_source_file ic0620844si20061101_063238_1.cif
_cod_data_source_block Tipy_7
_cod_database_code 4307603

loop_
_symmetry_equiv_pos_as_xyz
'x, y, z'
'-x, -y, -z'

loop_
_atom_site_label
_atom_site_type_symbol
_atom_site_fract_x
_atom_site_fract_y
_atom_site_fract_z
_atom_site_U_iso_or_equiv
_atom_site_adp_type
_atom_site_occupancy
_atom_site_symmetry_multiplicity
_atom_site_calc_flag
_atom_site_refinement_flags
_atom_site_disorder_assembly
_atom_site_disorder_group
Ti1 Ti 0.36216(7) 0.15530(5) 0.36064(3) 0.0140(2) Uani 1 1 d . . .
Cl1 Cl 0.47628(11) 0.27747(7) 0.41430(4) 0.0229(3) Uani 1 1 d . . .
N1 N 0.3987(3) 0.1236(2) 0.29918(14) 0.0149(8) Uani 1 1 d . . .
N2 N 0.1940(3) 0.0867(2) 0.37739(14) 0.0152(8) Uani 1 1 d . . .
C1 C 0.2449(4) 0.2040(3) 0.33525(17) 0.0186(10) Uani 1 1 d . . .
C2 C 0.1343(4) 0.1687(3) 0.33971(17) 0.0204(11) Uani 1 1 d . . .
H1 H 0.0750 0.1830 0.3270 0.025 Uiso 1 1 calc R . .
C3 C 0.1087(4) 0.1078(3) 0.36461(17) 0.0185(10) Uani 1 1 d . . .
C4 C 0.2804(5) 0.2692(3) 0.3115(2) 0.0274(12) Uani 1 1 d . . .
H2 H 0.2118 0.2754 0.2974 0.041 Uiso 1 1 calc R . .
H3 H 0.3273 0.2573 0.2838 0.041 Uiso 1 1 calc R . .
H4 H 0.3252 0.3176 0.3379 0.041 Uiso 1 1 calc R . .
C5 C -0.0134(4) 0.0726(3) 0.3748(2) 0.0292(12) Uani 1 1 d . . .
H5 H -0.0601 0.0381 0.3423 0.044 Uiso 1 1 calc R . .
H6 H -0.0446 0.1142 0.3896 0.044 Uiso 1 1 calc R . .
H7 H -0.0149 0.0425 0.3991 0.044 Uiso 1 1 calc R . .
C6 C 0.4405(4) 0.1174(3) 0.25126(16) 0.0139(10) Uani 1 1 d . . .
C7 C 0.5567(4) 0.1622(3) 0.24836(16) 0.0127(9) Uani 1 1 d . . .
C8 C 0.5967(4) 0.1568(3) 0.20027(17) 0.0163(10) Uani 1 1 d . . .
H8 H 0.6743 0.1862 0.1987 0.020 Uiso 1 1 calc R . .
C9 C 0.5272(4) 0.1098(3) 0.15414(17) 0.0148(10) Uani 1 1 d . . .
C10 C 0.4138(4) 0.0669(3) 0.15751(17) 0.0162(10) Uani 1 1 d . . .
H9 H 0.3648 0.0355 0.1266 0.019 Uiso 1 1 calc R . .
C11 C 0.3697(4) 0.0684(2) 0.20469(16) 0.0131(9) Uani 1 1 d . . .
C12 C 0.6361(4) 0.2159(3) 0.29643(16) 0.0140(9) Uani 1 1 d . . .
H10 H 0.5853 0.2169 0.3248 0.017 Uiso 1 1 calc R . .
C13 C 0.5714(4) 0.1053(3) 0.10166(16) 0.0175(10) Uani 1 1 d . . .
H11 H 0.5065 0.0634 0.0771 0.021 Uiso 1 1 calc R . .
C14 C 0.2460(4) 0.0165(3) 0.20422(17) 0.0148(10) Uani 1 1 d . . .
H12 H 0.2316 0.0275 0.2413 0.018 Uiso 1 1 calc R . .
Si1 Si 0.74216(11) 0.17203(8) 0.31434(5) 0.0175(3) Uani 1 1 d . . .
Si2 Si 0.69396(11) 0.32048(7) 0.29471(5) 0.0166(3) Uani 1 1 d . . .
Si3 Si 0.69382(12) 0.06524(8) 0.09314(5) 0.0187(3) Uani 1 1 d . . .
Si4 Si 0.58192(12) 0.19535(8) 0.08221(5) 0.0220(3) Uani 1 1 d . . .
Si5 Si 0.23544(11) -0.08961(7) 0.18267(5) 0.0156(3) Uani 1 1 d . . .
Si6 Si 0.13332(11) 0.04154(8) 0.17095(5) 0.0175(3) Uani 1 1 d . . .
C15 C 0.8223(6) 0.2327(4) 0.3790(2) 0.0428(16) Uani 1 1 d . . .
H13 H 0.7677 0.2424 0.4035 0.064 Uiso 1 1 calc R . .
H14 H 0.8745 0.2825 0.3764 0.064 Uiso 1 1 calc R . .
H15 H 0.8670 0.2052 0.3911 0.064 Uiso 1 1 calc R . .
C16 C 0.8464(5) 0.1611(3) 0.2664(2) 0.0328(13) Uani 1 1 d . . .
H16 H 0.8914 0.1313 0.2754 0.049 Uiso 1 1 calc R . .
H17 H 0.8982 0.2127 0.2668 0.049 Uiso 1 1 calc R . .
H18 H 0.8045 0.1334 0.2319 0.049 Uiso 1 1 calc R . .
C17 C 0.6620(5) 0.0723(3) 0.3173(2) 0.0347(14) Uani 1 1 d . . .
H19 H 0.6110 0.0424 0.2851 0.052 Uiso 1 1 calc R . .
H20 H 0.6162 0.0756 0.3464 0.052 Uiso 1 1 calc R . .
H21 H 0.7166 0.0463 0.3219 0.052 Uiso 1 1 calc R . .
C18 C 0.8315(4) 0.3447(3) 0.2648(2) 0.0268(12) Uani 1 1 d . . .
H22 H 0.8197 0.3101 0.2294 0.040 Uiso 1 1 calc R . .
H23 H 0.8914 0.3376 0.2851 0.040 Uiso 1 1 calc R . .
H24 H 0.8552 0.3989 0.2643 0.040 Uiso 1 1 calc R . .
C19 C 0.5842(4) 0.3420(3) 0.2592(2) 0.0244(11) Uani 1 1 d . . .
H25 H 0.6142 0.3964 0.2590 0.037 Uiso 1 1 calc R . .
H26 H 0.5140 0.3334 0.2763 0.037 Uiso 1 1 calc R . .
H27 H 0.5668 0.3076 0.2236 0.037 Uiso 1 1 calc R . .
C20 C 0.7275(4) 0.3882(3) 0.36254(18) 0.0221(11) Uani 1 1 d . . .
H28 H 0.7489 0.4422 0.3616 0.033 Uiso 1 1 calc R . .
H29 H 0.7916 0.3817 0.3804 0.033 Uiso 1 1 calc R . .
H30 H 0.6597 0.3760 0.3810 0.033 Uiso 1 1 calc R . .
C21 C 0.8388(4) 0.1392(3) 0.1209(2) 0.0265(12) Uani 1 1 d . . .
H31 H 0.8360 0.1673 0.1568 0.040 Uiso 1 1 calc R . .
H32 H 0.8608 0.1761 0.1007 0.040 Uiso 1 1 calc R . .
H33 H 0.8955 0.1128 0.1197 0.040 Uiso 1 1 calc R . .
C22 C 0.7017(5) 0.0227(3) 0.02242(19) 0.0312(13) Uani 1 1 d . . .
H34 H 0.7505 -0.0097 0.0183 0.047 Uiso 1 1 calc R . .
H35 H 0.7344 0.0650 0.0071 0.047 Uiso 1 1 calc R . .
H36 H 0.6243 -0.0092 0.0051 0.047 Uiso 1 1 calc R . .
C23 C 0.6633(5) -0.0151(3) 0.1238(2) 0.0337(13) Uani 1 1 d . . .
H37 H 0.7218 -0.0401 0.1169 0.051 Uiso 1 1 calc R . .
H38 H 0.5873 -0.0537 0.1094 0.051 Uiso 1 1 calc R . .
H39 H 0.6649 0.0064 0.1612 0.051 Uiso 1 1 calc R . .
C24 C 0.7090(5) 0.2821(3) 0.1166(2) 0.0348(14) Uani 1 1 d . . .
H40 H 0.7107 0.3262 0.1042 0.052 Uiso 1 1 calc R . .
H41 H 0.7796 0.2700 0.1098 0.052 Uiso 1 1 calc R . .
H42 H 0.7033 0.2955 0.1538 0.052 Uiso 1 1 calc R . .
C25 C 0.5890(5) 0.1743(3) 0.01114(19) 0.0336(13) Uani 1 1 d . . .
H43 H 0.5250 0.1270 -0.0071 0.050 Uiso 1 1 calc R . .
H44 H 0.6620 0.1665 0.0030 0.050 Uiso 1 1 calc R . .
H45 H 0.5837 0.2183 0.0002 0.050 Uiso 1 1 calc R . .
C26 C 0.4496(5) 0.2199(4) 0.0976(2) 0.0374(15) Uani 1 1 d . . .
H46 H 0.4458 0.2323 0.1350 0.056 Uiso 1 1 calc R . .
H47 H 0.3816 0.1753 0.0797 0.056 Uiso 1 1 calc R . .
H48 H 0.4516 0.2650 0.0863 0.056 Uiso 1 1 calc R . .
C27 C 0.3344(4) -0.1040(3) 0.22838(19) 0.0259(12) Uani 1 1 d . . .
H49 H 0.3360 -0.1573 0.2159 0.039 Uiso 1 1 calc R . .
H50 H 0.3074 -0.0956 0.2626 0.039 Uiso 1 1 calc R . .
H51 H 0.4120 -0.0668 0.2307 0.039 Uiso 1 1 calc R . .
C28 C 0.2789(4) -0.1228(3) 0.11687(19) 0.0255(12) Uani 1 1 d . . .
H52 H 0.3610 -0.0953 0.1170 0.038 Uiso 1 1 calc R . .
H53 H 0.2342 -0.1115 0.0918 0.038 Uiso 1 1 calc R . .
H54 H 0.2642 -0.1790 0.1073 0.038 Uiso 1 1 calc R . .
C29 C 0.0845(4) -0.1554(3) 0.18131(19) 0.0228(11) Uani 1 1 d . . .
H55 H 0.0840 -0.2085 0.1769 0.034 Uiso 1 1 calc R . .
H56 H 0.0359 -0.1552 0.1525 0.034 Uiso 1 1 calc R . .
H57 H 0.0548 -0.1369 0.2138 0.034 Uiso 1 1 calc R . .
C30 C 0.1796(5) 0.1475(3) 0.1783(2) 0.0311(13) Uani 1 1 d . . .
H58 H 0.2561 0.1645 0.1671 0.047 Uiso 1 1 calc R . .
H59 H 0.1822 0.1763 0.2146 0.047 Uiso 1 1 calc R . .
H60 H 0.1248 0.1577 0.1571 0.047 Uiso 1 1 calc R . .
C31 C 0.1004(5) -0.0098(3) 0.10004(18) 0.0257(12) Uani 1 1 d . . .
H61 H 0.0413 0.0052 0.0854 0.039 Uiso 1 1 calc R . .
H62 H 0.0722 -0.0663 0.0944 0.039 Uiso 1 1 calc R . .
H63 H 0.1703 0.0047 0.0832 0.039 Uiso 1 1 calc R . .
C32 C -0.0029(4) 0.0131(3) 0.2013(2) 0.0280(12) Uani 1 1 d . . .
H64 H 0.0138 0.0353 0.2389 0.042 Uiso 1 1 calc R . .
H65 H -0.0353 -0.0438 0.1924 0.042 Uiso 1 1 calc R . .
H66 H -0.0582 0.0329 0.1885 0.042 Uiso 1 1 calc R . .
C33 C 0.1697(4) 0.0288(3) 0.40485(17) 0.0154(10) Uani 1 1 d . . .
C34 C 0.1291(4) -0.0497(3) 0.37692(17) 0.0168(10) Uani 1 1 d . . .
C35 C 0.1103(4) -0.1047(3) 0.40386(18) 0.0204(11) Uani 1 1 d . . .
H67 H 0.0835 -0.1586 0.3852 0.024 Uiso 1 1 calc R . .
C36 C 0.1301(4) -0.0822(3) 0.45766(19) 0.0242(11) Uani 1 1 d . . .
C37 C 0.1692(4) -0.0037(3) 0.48395(19) 0.0258(12) Uani 1 1 d . . .
H68 H 0.1820 0.0121 0.5206 0.031 Uiso 1 1 calc R . .
C38 C 0.1906(4) 0.0536(3) 0.45864(18) 0.0217(11) Uani 1 1 d . . .
C39 C 0.1075(4) -0.0738(3) 0.31927(17) 0.0223(11) Uani 1 1 d . . .
H69 H 0.0332 -0.0706 0.3090 0.033 Uiso 1 1 calc R . .
H70 H 0.1063 -0.1275 0.3051 0.033 Uiso 1 1 calc R . .
H71 H 0.1687 -0.0390 0.3059 0.033 Uiso 1 1 calc R . .
C40 C 0.1078(5) -0.1436(3) 0.4856(2) 0.0379(14) Uani 1 1 d . . .
H72 H 0.1561 -0.1216 0.5189 0.057 Uiso 1 1 calc R . .
H73 H 0.1260 -0.1884 0.4646 0.057 Uiso 1 1 calc R . .
H74 H 0.0266 -0.1604 0.4914 0.057 Uiso 1 1 calc R . .
C41 C 0.2332(5) 0.1391(3) 0.48873(18) 0.0260(12) Uani 1 1 d . . .
H75 H 0.2384 0.1448 0.5258 0.039 Uiso 1 1 calc R . .
H76 H 0.1794 0.1636 0.4803 0.039 Uiso 1 1 calc R . .
H77 H 0.3093 0.1645 0.4796 0.039 Uiso 1 1 calc R . .
N3 N 0.4386(3) 0.0920(2) 0.40391(14) 0.0176(9) Uani 1 1 d . . .
C42 C 0.4181(4) 0.0152(3) 0.38294(18) 0.0198(10) Uani 1 1 d . . .
H78 H 0.3650 -0.0116 0.3526 0.024 Uiso 1 1 calc R . .
C43 C 0.4698(5) -0.0261(3) 0.40317(19) 0.0264(12) Uani 1 1 d . . .
H79 H 0.4508 -0.0806 0.3877 0.032 Uiso 1 1 calc R . .
C44 C 0.5495(5) 0.0121(3) 0.44599(19) 0.0307(13) Uani 1 1 d . . .
H80 H 0.5886 -0.0150 0.4599 0.037 Uiso 1 1 calc R . .
C45 C 0.5720(5) 0.0914(3) 0.4687(2) 0.0318(13) Uani 1 1 d . . .
H81 H 0.6256 0.1194 0.4987 0.038 Uiso 1 1 calc R . .
C46 C 0.5145(4) 0.1281(3) 0.44648(18) 0.0242(11) Uani 1 1 d . . .
H82 H 0.5294 0.1821 0.4622 0.029 Uiso 1 1 calc R . .
Ti2 Ti 0.35630(7) 0.65693(5) 0.36091(3) 0.01290(19) Uani 1 1 d . . .
Cl2 Cl 0.47087(10) 0.77731(7) 0.41575(4) 0.0202(3) Uani 1 1 d . . .
N4 N 0.3919(3) 0.6277(2) 0.29885(14) 0.0155(8) Uani 1 1 d . . .
N5 N 0.1991(3) 0.5821(2) 0.38404(13) 0.0149(8) Uani 1 1 d . . .
C47 C 0.2228(4) 0.6994(3) 0.34242(17) 0.0162(10) Uani 1 1 d . . .
C48 C 0.1186(4) 0.6608(3) 0.35298(19) 0.0234(11) Uani 1 1 d . . .
H83 H 0.0534 0.6737 0.3454 0.028 Uiso 1 1 calc R . .
C49 C 0.1071(4) 0.5987(3) 0.37622(18) 0.0188(10) Uani 1 1 d . . .
C50 C 0.2363(4) 0.7646(3) 0.3198(2) 0.0249(11) Uani 1 1 d . . .
H84 H 0.1616 0.7590 0.3034 0.037 Uiso 1 1 calc R . .
H85 H 0.2906 0.7632 0.2940 0.037 Uiso 1 1 calc R . .
H86 H 0.2655 0.8144 0.3473 0.037 Uiso 1 1 calc R . .
C51 C -0.0085(4) 0.5583(3) 0.3909(2) 0.0291(12) Uani 1 1 d . . .
H87 H -0.0139 0.5055 0.3907 0.044 Uiso 1 1 calc R . .
H88 H -0.0694 0.5554 0.3661 0.044 Uiso 1 1 calc R . .
H89 H -0.0173 0.5877 0.4256 0.044 Uiso 1 1 calc R . .
C52 C 0.4368(4) 0.6212(3) 0.25198(16) 0.0127(9) Uani 1 1 d . . .
C53 C 0.5538(4) 0.6650(2) 0.24965(16) 0.0130(9) Uani 1 1 d . . .
C54 C 0.5945(4) 0.6600(3) 0.20172(16) 0.0139(9) Uani 1 1 d . . .
H90 H 0.6726 0.6889 0.2006 0.017 Uiso 1 1 calc R . .
C55 C 0.5259(4) 0.6145(3) 0.15531(16) 0.0152(10) Uani 1 1 d . . .
C56 C 0.4133(4) 0.5714(3) 0.15843(17) 0.0146(10) Uani 1 1 d . . .
H91 H 0.3650 0.5402 0.1272 0.018 Uiso 1 1 calc R . .
C57 C 0.3673(4) 0.5717(3) 0.20512(16) 0.0136(9) Uani 1 1 d . . .
C58 C 0.6336(4) 0.7152(3) 0.29811(17) 0.0148(10) Uani 1 1 d . . .
H92 H 0.5849 0.7085 0.3267 0.018 Uiso 1 1 calc R . .
C59 C 0.5713(4) 0.6132(3) 0.10325(17) 0.0167(10) Uani 1 1 d . . .
H93 H 0.5036 0.5763 0.0780 0.020 Uiso 1 1 calc R . .
C60 C 0.2454(4) 0.5180(2) 0.20383(16) 0.0132(9) Uani 1 1 d . . .
H94 H 0.2316 0.5263 0.2409 0.016 Uiso 1 1 calc R . .
Si7 Si 0.75132(11) 0.67679(8) 0.31001(5) 0.0162(3) Uani 1 1 d . . .
Si8 Si 0.67354(11) 0.82247(7) 0.30335(5) 0.0163(3) Uani 1 1 d . . .
Si9 Si 0.68168(12) 0.56281(8) 0.09078(5) 0.0203(3) Uani 1 1 d . . .
Si10 Si 0.59654(12) 0.70779(8) 0.08802(5) 0.0203(3) Uani 1 1 d . . .
Si11 Si 0.23617(11) 0.41209(7) 0.17911(5) 0.0164(3) Uani 1 1 d . . .
Si12 Si 0.13146(11) 0.54559(8) 0.17374(5) 0.0178(3) Uani 1 1 d . . .
C61 C 0.8849(4) 0.7180(3) 0.2819(2) 0.0279(12) Uani 1 1 d . . .
H95 H 0.9365 0.6885 0.2832 0.042 Uiso 1 1 calc R . .
H96 H 0.9233 0.7727 0.3018 0.042 Uiso 1 1 calc R . .
H97 H 0.8654 0.7144 0.2459 0.042 Uiso 1 1 calc R . .
C62 C 0.7007(5) 0.5685(3) 0.2820(2) 0.0283(12) Uani 1 1 d . . .
H98 H 0.6878 0.5547 0.2443 0.042 Uiso 1 1 calc R . .
H99 H 0.6288 0.5455 0.2953 0.042 Uiso 1 1 calc R . .
H100 H 0.7592 0.5486 0.2918 0.042 Uiso 1 1 calc R . .
C63 C 0.7889(5) 0.7015(3) 0.38130(18) 0.0294(12) Uani 1 1 d . . .
H101 H 0.8487 0.6806 0.3878 0.044 Uiso 1 1 calc R . .
H102 H 0.7203 0.6787 0.3968 0.044 Uiso 1 1 calc R . .
H103 H 0.8172 0.7583 0.3965 0.044 Uiso 1 1 calc R . .
C64 C 0.7681(5) 0.8565(3) 0.25535(19) 0.0256(12) Uani 1 1 d . . .
H104 H 0.7247 0.8345 0.2209 0.038 Uiso 1 1 calc R . .
H105 H 0.8348 0.8392 0.2552 0.038 Uiso 1 1 calc R . .
H106 H 0.7943 0.9135 0.2648 0.038 Uiso 1 1 calc R . .
C65 C 0.5366(4) 0.8401(3) 0.29232(19) 0.0236(11) Uani 1 1 d . . .
H107 H 0.4859 0.8255 0.3179 0.035 Uiso 1 1 calc R . .
H108 H 0.4988 0.8085 0.2576 0.035 Uiso 1 1 calc R . .
H109 H 0.5532 0.8954 0.2957 0.035 Uiso 1 1 calc R . .
C66 C 0.7472(4) 0.8835(3) 0.36921(18) 0.0242(11) Uani 1 1 d . . .
H110 H 0.7546 0.9379 0.3738 0.036 Uiso 1 1 calc R . .
H111 H 0.8237 0.8795 0.3732 0.036 Uiso 1 1 calc R . .
H112 H 0.7018 0.8649 0.3952 0.036 Uiso 1 1 calc R . .
C67 C 0.8255(5) 0.6198(4) 0.1288(2) 0.0386(15) Uani 1 1 d . . .
H113 H 0.8177 0.6291 0.1657 0.058 Uiso 1 1 calc R . .
H114 H 0.8562 0.6698 0.1215 0.058 Uiso 1 1 calc R . .
H115 H 0.8780 0.5904 0.1192 0.058 Uiso 1 1 calc R . .
C68 C 0.7016(5) 0.5404(3) 0.02081(19) 0.0309(13) Uani 1 1 d . . .
H116 H 0.7451 0.5045 0.0126 0.046 Uiso 1 1 calc R . .
H117 H 0.7439 0.5887 0.0131 0.046 Uiso 1 1 calc R . .
H118 H 0.6263 0.5162 0.0001 0.046 Uiso 1 1 calc R . .
C69 C 0.6274(6) 0.4699(3) 0.1077(2) 0.0396(15) Uani 1 1 d . . .
H119 H 0.6843 0.4435 0.1018 0.059 Uiso 1 1 calc R . .
H120 H 0.5551 0.4362 0.0861 0.059 Uiso 1 1 calc R . .
H121 H 0.6142 0.4811 0.1442 0.059 Uiso 1 1 calc R . .
C70 C 0.7473(5) 0.7770(3) 0.1082(2) 0.0307(13) Uani 1 1 d . . .
H122 H 0.7991 0.7569 0.0862 0.046 Uiso 1 1 calc R . .
H123 H 0.7699 0.7825 0.1443 0.046 Uiso 1 1 calc R . .
H124 H 0.7519 0.8280 0.1049 0.046 Uiso 1 1 calc R . .
C71 C 0.5669(5) 0.6873(4) 0.0169(2) 0.0363(14) Uani 1 1 d . . .
H125 H 0.5848 0.7366 0.0086 0.054 Uiso 1 1 calc R . .
H126 H 0.4856 0.6563 0.0057 0.054 Uiso 1 1 calc R . .
H127 H 0.6148 0.6583 -0.0009 0.054 Uiso 1 1 calc R . .
C72 C 0.4943(5) 0.7548(3) 0.1205(2) 0.0335(14) Uani 1 1 d . . .
H128 H 0.5058 0.8037 0.1123 0.050 Uiso 1 1 calc R . .
H129 H 0.5084 0.7657 0.1580 0.050 Uiso 1 1 calc R . .
H130 H 0.4151 0.7197 0.1083 0.050 Uiso 1 1 calc R . .
C73 C 0.2685(4) 0.3805(3) 0.11098(18) 0.0236(11) Uani 1 1 d . . .
H131 H 0.3496 0.4076 0.1088 0.035 Uiso 1 1 calc R . .
H132 H 0.2199 0.3933 0.0883 0.035 Uiso 1 1 calc R . .
H133 H 0.2529 0.3242 0.1001 0.035 Uiso 1 1 calc R . .
C74 C 0.0876(4) 0.3457(3) 0.18195(18) 0.0218(11) Uani 1 1 d . . .
H134 H 0.0342 0.3452 0.1547 0.033 Uiso 1 1 calc R . .
H135 H 0.0625 0.3644 0.2157 0.033 Uiso 1 1 calc R . .
H136 H 0.0885 0.2927 0.1770 0.033 Uiso 1 1 calc R . .
C75 C 0.3460(4) 0.3963(3) 0.21922(19) 0.0233(11) Uani 1 1 d . . .
H137 H 0.3450 0.3426 0.2055 0.035 Uiso 1 1 calc R . .
H138 H 0.3279 0.4055 0.2550 0.035 Uiso 1 1 calc R . .
H139 H 0.4224 0.4325 0.2182 0.035 Uiso 1 1 calc R . .
C76 C 0.1847(5) 0.6507(3) 0.1787(2) 0.0342(13) Uani 1 1 d . . .
H140 H 0.1216 0.6653 0.1673 0.051 Uiso 1 1 calc R . .
H141 H 0.2467 0.6610 0.1568 0.051 Uiso 1 1 calc R . .
H142 H 0.2140 0.6814 0.2147 0.051 Uiso 1 1 calc R . .
C77 C 0.0850(5) 0.4909(3) 0.10353(19) 0.0291(12) Uani 1 1 d . . .
H143 H 0.0313 0.5110 0.0898 0.044 Uiso 1 1 calc R . .
H144 H 0.0471 0.4353 0.0996 0.044 Uiso 1 1 calc R . .
H145 H 0.1525 0.4977 0.0845 0.044 Uiso 1 1 calc R . .
C78 C 0.0012(4) 0.5233(3) 0.2089(2) 0.0288(12) Uani 1 1 d . . .
H146 H 0.0230 0.5504 0.2459 0.043 Uiso 1 1 calc R . .
H147 H -0.0311 0.4670 0.2035 0.043 Uiso 1 1 calc R . .
H148 H -0.0565 0.5409 0.1957 0.043 Uiso 1 1 calc R . .
C79 C 0.1878(4) 0.5231(3) 0.40988(17) 0.0160(10) Uani 1 1 d . . .
C80 C 0.1610(4) 0.4458(3) 0.37945(17) 0.0165(10) Uani 1 1 d . . .
C81 C 0.1483(4) 0.3879(3) 0.40400(19) 0.0221(11) Uani 1 1 d . . .
H149 H 0.1297 0.3351 0.3837 0.027 Uiso 1 1 calc R . .
C82 C 0.1624(4) 0.4067(3) 0.45775(19) 0.0248(11) Uani 1 1 d . . .
C83 C 0.1887(5) 0.4846(3) 0.48631(19) 0.0275(12) Uani 1 1 d . . .
H150 H 0.1980 0.4978 0.5229 0.033 Uiso 1 1 calc R . .
C84 C 0.2018(4) 0.5435(3) 0.46369(17) 0.0197(10) Uani 1 1 d . . .
C85 C 0.1430(4) 0.4258(3) 0.32179(17) 0.0232(11) Uani 1 1 d . . .
H151 H 0.0822 0.4437 0.3119 0.035 Uiso 1 1 calc R . .
H152 H 0.1203 0.3692 0.3066 0.035 Uiso 1 1 calc R . .
H153 H 0.2145 0.4514 0.3092 0.035 Uiso 1 1 calc R . .
C86 C 0.1450(6) 0.3428(4) 0.4830(2) 0.0413(15) Uani 1 1 d . . .
H154 H 0.1850 0.3650 0.5181 0.062 Uiso 1 1 calc R . .
H155 H 0.1759 0.3037 0.4629 0.062 Uiso 1 1 calc R . .
H156 H 0.0626 0.3181 0.4843 0.062 Uiso 1 1 calc R . .
C87 C 0.2270(5) 0.6262(3) 0.49620(19) 0.0317(13) Uani 1 1 d . . .
H157 H 0.2718 0.6617 0.4779 0.048 Uiso 1 1 calc R . .
H158 H 0.2711 0.6352 0.5290 0.048 Uiso 1 1 calc R . .
H159 H 0.1545 0.6358 0.5029 0.048 Uiso 1 1 calc R . .
N6 N 0.4456(3) 0.5943(2) 0.39717(14) 0.0172(8) Uani 1 1 d . . .
C88 C 0.4532(4) 0.5266(3) 0.36700(18) 0.0213(11) Uani 1 1 d . . .
H160 H 0.4211 0.5080 0.3319 0.026 Uiso 1 1 calc R . .
C89 C 0.5059(5) 0.4838(3) 0.3855(2) 0.0291(12) Uani 1 1 d . . .
H161 H 0.5095 0.4364 0.3633 0.035 Uiso 1 1 calc R . .
C90 C 0.5534(5) 0.5098(3) 0.4362(2) 0.0309(13) Uani 1 1 d . . .
H162 H 0.5903 0.4811 0.4496 0.037 Uiso 1 1 calc R . .
C91 C 0.5457(5) 0.5790(3) 0.46709(19) 0.0289(12) Uani 1 1 d . . .
H163 H 0.5771 0.5985 0.5023 0.035 Uiso 1 1 calc R . .
C92 C 0.4924(4) 0.6194(3) 0.44636(17) 0.0219(11) Uani 1 1 d . . .
H164 H 0.4886 0.6672 0.4679 0.026 Uiso 1 1 calc R . .
C93 C 1.1429(5) 0.1505(4) 0.0115(2) 0.0418(15) Uani 1 1 d . . .
H165 H 1.1422 0.1151 0.0319 0.063 Uiso 1 1 calc R . .
H166 H 1.2160 0.1940 0.0204 0.063 Uiso 1 1 calc R . .
H167 H 1.1340 0.1223 -0.0253 0.063 Uiso 1 1 calc R . .
C94 C 1.0444(5) 0.1816(3) 0.0230(2) 0.0342(14) Uani 1 1 d . . .
H168 H 0.9711 0.1372 0.0147 0.041 Uiso 1 1 calc R . .
H169 H 1.0531 0.2089 0.0604 0.041 Uiso 1 1 calc R . .
C95 C 1.0380(5) 0.2371(3) -0.0069(2) 0.0333(13) Uani 1 1 d . . .
H170 H 1.0268 0.2091 -0.0442 0.040 Uiso 1 1 calc R . .
H171 H 1.1126 0.2803 0.0004 0.040 Uiso 1 1 calc R . .
C96 C 0.9427(5) 0.2715(3) 0.0053(2) 0.0322(13) Uani 1 1 d . . .
H172 H 0.8680 0.2284 -0.0024 0.039 Uiso 1 1 calc R . .
H173 H 0.9534 0.2991 0.0427 0.039 Uiso 1 1 calc R . .
C97 C 0.9376(5) 0.3278(4) -0.0243(2) 0.0401(15) Uani 1 1 d . . .
H174 H 1.0107 0.3724 -0.0153 0.048 Uiso 1 1 calc R . .
H175 H 0.9305 0.3011 -0.0617 0.048 Uiso 1 1 calc R . .
C98 C 0.8387(6) 0.3585(4) -0.0134(3) 0.0471(16) Uani 1 1 d . . .
H176 H 0.8403 0.3943 -0.0336 0.071 Uiso 1 1 calc R . .
H177 H 0.8460 0.3861 0.0234 0.071 Uiso 1 1 calc R . .
H178 H 0.7657 0.3148 -0.0231 0.071 Uiso 1 1 calc R . .

loop_
_atom_site_aniso_label
_atom_site_aniso_U_11
_atom_site_aniso_U_22
_atom_site_aniso_U_33
_atom_site_aniso_U_23
_atom_site_aniso_U_13
_atom_site_aniso_U_12
Ti1 0.0132(4) 0.0130(4) 0.0145(4) 0.0028(3) 0.0021(3) 0.0038(4)
Cl1 0.0249(7) 0.0155(6) 0.0209(6) 0.0001(5) 0.0013(5) 0.0015(5)
N1 0.011(2) 0.013(2) 0.021(2) 0.0062(16) 0.0013(16) 0.0042(17)
N2 0.017(2) 0.013(2) 0.0163(19) 0.0052(16) 0.0011(16) 0.0060(17)
C1 0.027(3) 0.011(2) 0.017(2) 0.0017(19) 0.004(2) 0.007(2)
C2 0.023(3) 0.017(3) 0.021(2) 0.002(2) -0.004(2) 0.008(2)
C3 0.017(3) 0.013(2) 0.022(2) 0.0022(19) 0.002(2) 0.003(2)
C4 0.038(3) 0.019(3) 0.033(3) 0.014(2) 0.011(2) 0.015(3)
C5 0.021(3) 0.025(3) 0.042(3) 0.010(2) 0.008(2) 0.009(2)
C6 0.020(3) 0.010(2) 0.017(2) 0.0045(18) 0.0054(19) 0.012(2)
C7 0.010(2) 0.010(2) 0.019(2) 0.0042(18) -0.0006(18) 0.0054(19)
C8 0.015(2) 0.012(2) 0.023(2) 0.0071(19) 0.0032(19) 0.004(2)
C9 0.016(2) 0.010(2) 0.022(2) 0.0074(19) 0.0013(19) 0.008(2)
C10 0.018(3) 0.017(2) 0.017(2) 0.0053(19) -0.0007(19) 0.009(2)
C11 0.015(2) 0.008(2) 0.019(2) 0.0052(18) 0.0014(18) 0.0065(19)
C12 0.014(2) 0.012(2) 0.016(2) 0.0041(18) 0.0005(18) 0.004(2)
C13 0.015(2) 0.023(3) 0.012(2) 0.0030(19) -0.0017(18) 0.005(2)
C14 0.011(2) 0.014(2) 0.020(2) 0.0070(19) 0.0014(18) 0.002(2)
Si1 0.0168(7) 0.0177(7) 0.0187(7) 0.0038(5) -0.0004(5) 0.0084(6)
Si2 0.0159(7) 0.0117(7) 0.0199(7) 0.0039(5) 0.0014(5) 0.0023(6)
Si3 0.0184(7) 0.0178(7) 0.0193(7) 0.0038(5) 0.0049(5) 0.0068(6)
Si4 0.0244(8) 0.0276(8) 0.0218(7) 0.0138(6) 0.0067(6) 0.0136(7)
Si5 0.0147(7) 0.0133(7) 0.0186(6) 0.0042(5) 0.0012(5) 0.0050(6)
Si6 0.0148(7) 0.0169(7) 0.0210(7) 0.0051(5) 0.0003(5) 0.0063(6)
C15 0.055(4) 0.058(4) 0.021(3) -0.005(3) -0.014(3) 0.040(4)
C16 0.033(3) 0.041(4) 0.034(3) 0.016(3) 0.008(2) 0.021(3)
C17 0.032(3) 0.026(3) 0.058(4) 0.022(3) 0.007(3) 0.018(3)
C18 0.022(3) 0.024(3) 0.032(3) 0.008(2) 0.009(2) 0.004(2)
C19 0.020(3) 0.016(3) 0.035(3) 0.006(2) -0.006(2) 0.006(2)
C20 0.024(3) 0.011(2) 0.027(3) 0.003(2) 0.002(2) 0.003(2)
C21 0.017(3) 0.028(3) 0.035(3) 0.008(2) 0.004(2) 0.007(2)
C22 0.032(3) 0.029(3) 0.028(3) 0.001(2) 0.007(2) 0.010(3)
C23 0.034(3) 0.034(3) 0.045(3) 0.019(3) 0.013(3) 0.020(3)
C24 0.051(4) 0.024(3) 0.034(3) 0.013(2) 0.005(3) 0.015(3)
C25 0.038(3) 0.043(4) 0.024(3) 0.019(3) 0.006(2) 0.011(3)
C26 0.045(4) 0.051(4) 0.037(3) 0.029(3) 0.017(3) 0.029(3)
C27 0.023(3) 0.031(3) 0.028(3) 0.010(2) 0.000(2) 0.014(2)
C28 0.024(3) 0.021(3) 0.030(3) 0.005(2) 0.007(2) 0.007(2)
C29 0.023(3) 0.015(3) 0.029(3) 0.009(2) 0.004(2) 0.003(2)
C30 0.032(3) 0.026(3) 0.042(3) 0.012(2) -0.001(3) 0.017(3)
C31 0.028(3) 0.030(3) 0.023(3) 0.007(2) -0.003(2) 0.016(3)
C32 0.015(3) 0.034(3) 0.041(3) 0.014(3) 0.007(2) 0.014(2)
C33 0.010(2) 0.021(3) 0.019(2) 0.010(2) 0.0050(18) 0.006(2)
C34 0.012(2) 0.011(2) 0.022(2) 0.0026(19) 0.0007(19) 0.000(2)
C35 0.020(3) 0.014(3) 0.027(3) 0.006(2) 0.003(2) 0.005(2)
C36 0.022(3) 0.027(3) 0.029(3) 0.018(2) 0.006(2) 0.006(2)
C37 0.028(3) 0.029(3) 0.020(3) 0.008(2) 0.007(2) 0.007(2)
C38 0.017(3) 0.023(3) 0.024(3) 0.008(2) 0.004(2) 0.005(2)
C39 0.026(3) 0.020(3) 0.021(3) 0.005(2) 0.002(2) 0.008(2)
C40 0.044(4) 0.037(4) 0.041(3) 0.028(3) 0.010(3) 0.012(3)
C41 0.030(3) 0.025(3) 0.020(3) 0.001(2) -0.001(2) 0.011(2)
N3 0.019(2) 0.017(2) 0.017(2) 0.0024(16) 0.0028(16) 0.0079(18)
C42 0.014(3) 0.022(3) 0.019(2) 0.004(2) -0.0015(19) 0.002(2)
C43 0.030(3) 0.025(3) 0.031(3) 0.011(2) 0.009(2) 0.015(3)
C44 0.041(3) 0.041(3) 0.025(3) 0.014(2) 0.006(2) 0.031(3)
C45 0.031(3) 0.038(3) 0.026(3) 0.005(2) -0.004(2) 0.016(3)
C46 0.026(3) 0.024(3) 0.022(3) 0.002(2) -0.001(2) 0.012(2)
Ti2 0.0121(4) 0.0118(4) 0.0142(4) 0.0038(3) 0.0013(3) 0.0033(4)
Cl2 0.0224(6) 0.0145(6) 0.0196(6) 0.0021(5) -0.0005(5) 0.0035(5)
N4 0.015(2) 0.013(2) 0.020(2) 0.0072(16) 0.0007(16) 0.0042(17)
N5 0.016(2) 0.013(2) 0.0149(19) 0.0026(15) 0.0011(15) 0.0053(17)
C47 0.019(3) 0.014(2) 0.017(2) 0.0033(19) 0.0019(19) 0.008(2)
C48 0.020(3) 0.025(3) 0.029(3) 0.009(2) 0.002(2) 0.013(2)
C49 0.011(2) 0.019(3) 0.023(2) 0.003(2) 0.0021(19) 0.004(2)
C50 0.020(3) 0.022(3) 0.036(3) 0.013(2) 0.000(2) 0.009(2)
C51 0.014(3) 0.028(3) 0.053(3) 0.020(3) 0.011(2) 0.010(2)
C52 0.011(2) 0.013(2) 0.017(2) 0.0059(18) 0.0018(18) 0.008(2)
C53 0.016(2) 0.009(2) 0.018(2) 0.0050(18) 0.0005(18) 0.010(2)
C54 0.011(2) 0.011(2) 0.021(2) 0.0071(18) 0.0015(18) 0.0033(19)
C55 0.019(3) 0.016(2) 0.013(2) 0.0048(18) 0.0029(19) 0.009(2)
C56 0.017(3) 0.009(2) 0.016(2) 0.0006(18) -0.0053(19) 0.006(2)
C57 0.010(2) 0.013(2) 0.019(2) 0.0070(19) 0.0020(18) 0.0047(19)
C58 0.012(2) 0.017(2) 0.018(2) 0.0063(19) 0.0043(18) 0.007(2)
C59 0.019(3) 0.018(3) 0.014(2) 0.0051(19) 0.0019(19) 0.008(2)
C60 0.014(2) 0.010(2) 0.013(2) 0.0034(17) -0.0001(18) 0.0010(19)
Si7 0.0147(7) 0.0160(7) 0.0190(7) 0.0059(5) 0.0006(5) 0.0060(6)
Si8 0.0177(7) 0.0126(7) 0.0163(6) 0.0032(5) -0.0002(5) 0.0033(6)
Si9 0.0229(8) 0.0208(7) 0.0197(7) 0.0058(6) 0.0063(6) 0.0108(6)
Si10 0.0236(8) 0.0219(8) 0.0203(7) 0.0107(6) 0.0072(6) 0.0100(6)
Si11 0.0168(7) 0.0124(7) 0.0182(6) 0.0038(5) 0.0012(5) 0.0034(6)
Si12 0.0142(7) 0.0167(7) 0.0229(7) 0.0068(5) 0.0011(5) 0.0050(6)
C61 0.017(3) 0.042(3) 0.030(3) 0.016(2) 0.004(2) 0.013(3)
C62 0.029(3) 0.019(3) 0.041(3) 0.010(2) 0.004(2) 0.011(2)
C63 0.032(3) 0.040(3) 0.022(3) 0.010(2) 0.001(2) 0.019(3)
C64 0.030(3) 0.015(3) 0.027(3) 0.007(2) 0.004(2) 0.002(2)
C65 0.020(3) 0.020(3) 0.030(3) 0.006(2) -0.003(2) 0.007(2)
C66 0.026(3) 0.019(3) 0.020(2) 0.002(2) -0.002(2) 0.000(2)
C67 0.031(3) 0.054(4) 0.038(3) 0.008(3) 0.000(3) 0.028(3)
C68 0.035(3) 0.035(3) 0.024(3) 0.002(2) 0.010(2) 0.019(3)
C69 0.060(4) 0.025(3) 0.048(4) 0.018(3) 0.022(3) 0.026(3)
C70 0.038(3) 0.022(3) 0.032(3) 0.011(2) 0.011(2) 0.007(3)
C71 0.044(4) 0.046(4) 0.028(3) 0.022(3) 0.011(3) 0.019(3)
C72 0.039(3) 0.042(4) 0.039(3) 0.023(3) 0.015(3) 0.029(3)
C73 0.029(3) 0.016(3) 0.023(3) 0.002(2) 0.007(2) 0.007(2)
C74 0.021(3) 0.014(3) 0.023(3) 0.004(2) 0.002(2) -0.002(2)
C75 0.023(3) 0.020(3) 0.030(3) 0.010(2) 0.002(2) 0.009(2)
C76 0.033(3) 0.019(3) 0.054(4) 0.015(3) 0.005(3) 0.010(3)
C77 0.026(3) 0.034(3) 0.028(3) 0.009(2) -0.007(2) 0.012(3)
C78 0.016(3) 0.036(3) 0.040(3) 0.017(3) 0.010(2) 0.010(2)
C79 0.009(2) 0.013(2) 0.025(2) 0.0073(19) 0.0019(19) 0.002(2)
C80 0.014(2) 0.012(2) 0.024(2) 0.0066(19) 0.0033(19) 0.004(2)
C81 0.018(3) 0.012(2) 0.036(3) 0.010(2) 0.003(2) 0.002(2)
C82 0.028(3) 0.024(3) 0.027(3) 0.015(2) 0.009(2) 0.009(2)
C83 0.029(3) 0.034(3) 0.021(3) 0.011(2) 0.005(2) 0.009(3)
C84 0.018(3) 0.019(3) 0.019(2) 0.006(2) 0.003(2) 0.004(2)
C85 0.029(3) 0.018(3) 0.022(3) 0.002(2) 0.003(2) 0.010(2)
C86 0.052(4) 0.040(4) 0.043(3) 0.028(3) 0.015(3) 0.017(3)
C87 0.040(3) 0.033(3) 0.023(3) 0.006(2) 0.004(2) 0.015(3)
N6 0.016(2) 0.018(2) 0.020(2) 0.0076(17) 0.0052(16) 0.0075(18)
C88 0.022(3) 0.020(3) 0.021(2) 0.003(2) -0.003(2) 0.008(2)
C89 0.036(3) 0.021(3) 0.032(3) 0.007(2) 0.006(2) 0.014(3)
C90 0.038(3) 0.032(3) 0.039(3) 0.021(3) 0.011(3) 0.025(3)
C91 0.034(3) 0.038(3) 0.022(3) 0.012(2) 0.000(2) 0.021(3)
C92 0.028(3) 0.022(3) 0.019(2) 0.005(2) 0.005(2) 0.013(2)
C93 0.034(4) 0.052(4) 0.040(3) 0.019(3) 0.005(3) 0.010(3)
C94 0.025(3) 0.036(3) 0.029(3) 0.005(2) 0.005(2) -0.001(3)
C95 0.028(3) 0.034(3) 0.027(3) 0.004(2) 0.005(2) -0.001(3)
C96 0.028(3) 0.029(3) 0.028(3) 0.002(2) 0.002(2) 0.001(3)
C97 0.033(3) 0.039(4) 0.039(3) 0.006(3) 0.009(3) 0.004(3)
C98 0.046(4) 0.038(4) 0.059(4) 0.016(3) 0.010(3) 0.015(3)

loop_
_atom_type_symbol
_atom_type_description
_atom_type_scat_dispersion_real
_atom_type_scat_dispersion_imag
_atom_type_scat_source
C C 0.0033 0.0016 'International Tables Vol C Tables 4.2.6.8 and 6.1.1.4'
H H 0.0000 0.0000 'International Tables Vol C Tables 4.2.6.8 and 6.1.1.4'
N N 0.0061 0.0033 'International Tables Vol C Tables 4.2.6.8 and 6.1.1.4'
Si Si 0.0817 0.0704 'International Tables Vol C Tables 4.2.6.8 and 6.1.1.4'
Cl Cl 0.1484 0.1585 'International Tables Vol C Tables 4.2.6.8 and 6.1.1.4'
Ti Ti 0.2776 0.4457 'International Tables Vol C Tables 4.2.6.8 and 6.1.1.4'

loop_
_geom_angle_atom_site_label_1
_geom_angle_atom_site_label_2
_geom_angle_atom_site_label_3
_geom_angle
_geom_angle_site_symmetry_1
_geom_angle_site_symmetry_3
_geom_angle_publ_flag
N1 Ti1 C1 93.12(17) . . ?
N1 Ti1 N2 116.73(16) . . ?
C1 Ti1 N2 76.09(16) . . ?
N1 Ti1 N3 101.57(16) . . ?
C1 Ti1 N3 160.84(16) . . ?
N2 Ti1 N3 86.27(14) . . ?
N1 Ti1 Cl1 118.28(13) . . ?
C1 Ti1 Cl1 91.41(13) . . ?
N2 Ti1 Cl1 124.04(11) . . ?
N3 Ti1 Cl1 92.36(11) . . ?
C6 N1 Ti1 166.1(3) . . ?
C3 N2 C33 117.9(4) . . ?
C3 N2 Ti1 113.7(3) . . ?
C33 N2 Ti1 128.0(3) . . ?
C2 C1 C4 121.4(5) . . ?
C2 C1 Ti1 114.7(3) . . ?
C4 C1 Ti1 123.8(4) . . ?
C1 C2 C3 117.4(4) . . ?
C1 C2 H1 121.3 . . ?
C3 C2 H1 121.3 . . ?
N2 C3 C2 117.9(4) . . ?
N2 C3 C5 123.7(4) . . ?
C2 C3 C5 118.4(4) . . ?
C1 C4 H2 109.5 . . ?
C1 C4 H3 109.5 . . ?
H2 C4 H3 109.5 . . ?
C1 C4 H4 109.5 . . ?
H2 C4 H4 109.5 . . ?
H3 C4 H4 109.5 . . ?
C3 C5 H5 109.5 . . ?
C3 C5 H6 109.5 . . ?
H5 C5 H6 109.5 . . ?
C3 C5 H7 109.5 . . ?
H5 C5 H7 109.5 . . ?
H6 C5 H7 109.5 . . ?
N1 C6 C11 121.6(4) . . ?
N1 C6 C7 119.8(4) . . ?
C11 C6 C7 118.6(4) . . ?
C8 C7 C6 119.3(4) . . ?
C8 C7 C12 119.5(4) . . ?
C6 C7 C12 121.2(4) . . ?
C7 C8 C9 122.6(4) . . ?
C7 C8 H8 118.7 . . ?
C9 C8 H8 118.7 . . ?
C10 C9 C8 117.5(4) . . ?
C10 C9 C13 120.3(4) . . ?
C8 C9 C13 122.2(4) . . ?
C9 C10 C11 122.4(4) . . ?
C9 C10 H9 118.8 . . ?
C11 C10 H9 118.8 . . ?
C10 C11 C6 119.5(4) . . ?
C10 C11 C14 118.3(4) . . ?
C6 C11 C14 122.2(4) . . ?
C7 C12 Si1 111.2(3) . . ?
C7 C12 Si2 112.3(3) . . ?
Si1 C12 Si2 117.7(2) . . ?
C7 C12 H10 104.7 . . ?
Si1 C12 H10 104.7 . . ?
Si2 C12 H10 104.7 . . ?
C9 C13 Si4 111.3(3) . . ?
C9 C13 Si3 113.1(3) . . ?
Si4 C13 Si3 119.7(2) . . ?
C9 C13 H11 103.5 . . ?
Si4 C13 H11 103.5 . . ?
Si3 C13 H11 103.5 . . ?
C11 C14 Si5 109.8(3) . . ?
C11 C14 Si6 114.5(3) . . ?
Si5 C14 Si6 115.9(2) . . ?
C11 C14 H12 105.2 . . ?
Si5 C14 H12 105.2 . . ?
Si6 C14 H12 105.2 . . ?
C17 Si1 C16 106.2(3) . . ?
C17 Si1 C15 109.1(3) . . ?
C16 Si1 C15 109.4(3) . . ?
C17 Si1 C12 108.8(2) . . ?
C16 Si1 C12 113.7(2) . . ?
C15 Si1 C12 109.5(2) . . ?
C19 Si2 C18 109.0(2) . . ?
C19 Si2 C20 108.7(2) . . ?
C18 Si2 C20 105.7(2) . . ?
C19 Si2 C12 109.9(2) . . ?
C18 Si2 C12 113.8(2) . . ?
C20 Si2 C12 109.5(2) . . ?
C23 Si3 C21 109.4(3) . . ?
C23 Si3 C22 108.0(3) . . ?
C21 Si3 C22 106.7(2) . . ?
C23 Si3 C13 108.1(2) . . ?
C21 Si3 C13 114.4(2) . . ?
C22 Si3 C13 110.0(2) . . ?
C26 Si4 C24 108.0(3) . . ?
C26 Si4 C25 108.7(3) . . ?
C24 Si4 C25 109.0(3) . . ?
C26 Si4 C13 108.2(2) . . ?
C24 Si4 C13 113.4(2) . . ?
C25 Si4 C13 109.3(2) . . ?
C27 Si5 C28 106.4(2) . . ?
C27 Si5 C29 110.1(2) . . ?
C28 Si5 C29 106.4(2) . . ?
C27 Si5 C14 108.3(2) . . ?
C28 Si5 C14 114.5(2) . . ?
C29 Si5 C14 111.1(2) . . ?
C30 Si6 C31 106.6(2) . . ?
C30 Si6 C32 108.8(2) . . ?
C31 Si6 C32 108.0(2) . . ?
C30 Si6 C14 111.3(2) . . ?
C31 Si6 C14 113.7(2) . . ?
C32 Si6 C14 108.3(2) . . ?
Si1 C15 H13 109.5 . . ?
Si1 C15 H14 109.5 . . ?
H13 C15 H14 109.5 . . ?
Si1 C15 H15 109.5 . . ?
H13 C15 H15 109.5 . . ?
H14 C15 H15 109.5 . . ?
Si1 C16 H16 109.5 . . ?
Si1 C16 H17 109.5 . . ?
H16 C16 H17 109.5 . . ?
Si1 C16 H18 109.5 . . ?
H16 C16 H18 109.5 . . ?
H17 C16 H18 109.5 . . ?
Si1 C17 H19 109.5 . . ?
Si1 C17 H20 109.5 . . ?
H19 C17 H20 109.5 . . ?
Si1 C17 H21 109.5 . . ?
H19 C17 H21 109.5 . . ?
H20 C17 H21 109.5 . . ?
Si2 C18 H22 109.5 . . ?
Si2 C18 H23 109.5 . . ?
H22 C18 H23 109.5 . . ?
Si2 C18 H24 109.5 . . ?
H22 C18 H24 109.5 . . ?
H23 C18 H24 109.5 . . ?
Si2 C19 H25 109.5 . . ?
Si2 C19 H26 109.5 . . ?
H25 C19 H26 109.5 . . ?
Si2 C19 H27 109.5 . . ?
H25 C19 H27 109.5 . . ?
H26 C19 H27 109.5 . . ?
Si2 C20 H28 109.5 . . ?
Si2 C20 H29 109.5 . . ?
H28 C20 H29 109.5 . . ?
Si2 C20 H30 109.5 . . ?
H28 C20 H30 109.5 . . ?
H29 C20 H30 109.5 . . ?
Si3 C21 H31 109.5 . . ?
Si3 C21 H32 109.5 . . ?
H31 C21 H32 109.5 . . ?
Si3 C21 H33 109.5 . . ?
H31 C21 H33 109.5 . . ?
H32 C21 H33 109.5 . . ?
Si3 C22 H34 109.5 . . ?
Si3 C22 H35 109.5 . . ?
H34 C22 H35 109.5 . . ?
Si3 C22 H36 109.5 . . ?
H34 C22 H36 109.5 . . ?
H35 C22 H36 109.5 . . ?
Si3 C23 H37 109.5 . . ?
Si3 C23 H38 109.5 . . ?
H37 C23 H38 109.5 . . ?
Si3 C23 H39 109.5 . . ?
H37 C23 H39 109.5 . . ?
H38 C23 H39 109.5 . . ?
Si4 C24 H40 109.5 . . ?
Si4 C24 H41 109.5 . . ?
H40 C24 H41 109.5 . . ?
Si4 C24 H42 109.5 . . ?
H40 C24 H42 109.5 . . ?
H41 C24 H42 109.5 . . ?
Si4 C25 H43 109.5 . . ?
Si4 C25 H44 109.5 . . ?
H43 C25 H44 109.5 . . ?
Si4 C25 H45 109.5 . . ?
H43 C25 H45 109.5 . . ?
H44 C25 H45 109.5 . . ?
Si4 C26 H46 109.5 . . ?
Si4 C26 H47 109.5 . . ?
H46 C26 H47 109.5 . . ?
Si4 C26 H48 109.5 . . ?
H46 C26 H48 109.5 . . ?
H47 C26 H48 109.5 . . ?
Si5 C27 H49 109.5 . . ?
Si5 C27 H50 109.5 . . ?
H49 C27 H50 109.5 . . ?
Si5 C27 H51 109.5 . . ?
H49 C27 H51 109.5 . . ?
H50 C27 H51 109.5 . . ?
Si5 C28 H52 109.5 . . ?
Si5 C28 H53 109.5 . . ?
H52 C28 H53 109.5 . . ?
Si5 C28 H54 109.5 . . ?
H52 C28 H54 109.5 . . ?
H53 C28 H54 109.5 . . ?
Si5 C29 H55 109.5 . . ?
Si5 C29 H56 109.5 . . ?
H55 C29 H56 109.5 . . ?
Si5 C29 H57 109.5 . . ?
H55 C29 H57 109.5 . . ?
H56 C29 H57 109.5 . . ?
Si6 C30 H58 109.5 . . ?
Si6 C30 H59 109.5 . . ?
H58 C30 H59 109.5 . . ?
Si6 C30 H60 109.5 . . ?
H58 C30 H60 109.5 . . ?
H59 C30 H60 109.5 . . ?
Si6 C31 H61 109.5 . . ?
Si6 C31 H62 109.5 . . ?
H61 C31 H62 109.5 . . ?
Si6 C31 H63 109.5 . . ?
H61 C31 H63 109.5 . . ?
H62 C31 H63 109.5 . . ?
Si6 C32 H64 109.5 . . ?
Si6 C32 H65 109.5 . . ?
H64 C32 H65 109.5 . . ?
Si6 C32 H66 109.5 . . ?
H64 C32 H66 109.5 . . ?
H65 C32 H66 109.5 . . ?
C34 C33 C38 121.9(4) . . ?
C34 C33 N2 119.2(4) . . ?
C38 C33 N2 118.9(4) . . ?
C33 C34 C35 118.4(4) . . ?
C33 C34 C39 120.1(4) . . ?
C35 C34 C39 121.4(4) . . ?
C34 C35 C36 121.4(4) . . ?
C34 C35 H67 119.3 . . ?
C36 C35 H67 119.3 . . ?
C37 C36 C35 118.3(4) . . ?
C37 C36 C40 121.8(5) . . ?
C35 C36 C40 120.0(5) . . ?
C36 C37 C38 122.4(5) . . ?
C36 C37 H68 118.8 . . ?
C38 C37 H68 118.8 . . ?
C33 C38 C37 117.6(5) . . ?
C33 C38 C41 121.5(4) . . ?
C37 C38 C41 120.9(4) . . ?
C34 C39 H69 109.5 . . ?
C34 C39 H70 109.5 . . ?
H69 C39 H70 109.5 . . ?
C34 C39 H71 109.5 . . ?
H69 C39 H71 109.5 . . ?
H70 C39 H71 109.5 . . ?
C36 C40 H72 109.5 . . ?
C36 C40 H73 109.5 . . ?
H72 C40 H73 109.5 . . ?
C36 C40 H74 109.5 . . ?
H72 C40 H74 109.5 . . ?
H73 C40 H74 109.5 . . ?
C38 C41 H75 109.5 . . ?
C38 C41 H76 109.5 . . ?
H75 C41 H76 109.5 . . ?
C38 C41 H77 109.5 . . ?
H75 C41 H77 109.5 . . ?
H76 C41 H77 109.5 . . ?
C46 N3 C42 116.7(4) . . ?
C46 N3 Ti1 123.8(3) . . ?
C42 N3 Ti1 119.0(3) . . ?
N3 C42 C43 123.2(5) . . ?
N3 C42 H78 118.4 . . ?
C43 C42 H78 118.4 . . ?
C42 C43 C44 119.3(5) . . ?
C42 C43 H79 120.4 . . ?
C44 C43 H79 120.4 . . ?
C43 C44 C45 118.7(5) . . ?
C43 C44 H80 120.6 . . ?
C45 C44 H80 120.6 . . ?
C46 C45 C44 118.2(5) . . ?
C46 C45 H81 120.9 . . ?
C44 C45 H81 120.9 . . ?
N3 C46 C45 123.8(5) . . ?
N3 C46 H82 118.1 . . ?
C45 C46 H82 118.1 . . ?
N4 Ti2 C47 97.40(17) . . ?
N4 Ti2 N5 119.42(16) . . ?
C47 Ti2 N5 76.00(16) . . ?
N4 Ti2 N6 97.72(16) . . ?
C47 Ti2 N6 159.00(16) . . ?
N5 Ti2 N6 83.90(14) . . ?
N4 Ti2 Cl2 118.16(13) . . ?
C47 Ti2 Cl2 94.10(13) . . ?
N5 Ti2 Cl2 122.34(10) . . ?
N6 Ti2 Cl2 91.52(11) . . ?
C52 N4 Ti2 167.3(3) . . ?
C49 N5 C79 116.8(4) . . ?
C49 N5 Ti2 113.9(3) . . ?
C79 N5 Ti2 129.0(3) . . ?
C48 C47 C50 119.4(4) . . ?
C48 C47 Ti2 113.8(3) . . ?
C50 C47 Ti2 126.9(3) . . ?
C47 C48 C49 118.8(4) . . ?
C47 C48 H83 120.6 . . ?
C49 C48 H83 120.6 . . ?
N5 C49 C48 117.5(4) . . ?
N5 C49 C51 123.6(4) . . ?
C48 C49 C51 118.9(4) . . ?
C47 C50 H84 109.5 . . ?
C47 C50 H85 109.5 . . ?
H84 C50 H85 109.5 . . ?
C47 C50 H86 109.5 . . ?
H84 C50 H86 109.5 . . ?
H85 C50 H86 109.5 . . ?
C49 C51 H87 109.5 . . ?
C49 C51 H88 109.5 . . ?
H87 C51 H88 109.5 . . ?
C49 C51 H89 109.5 . . ?
H87 C51 H89 109.5 . . ?
H88 C51 H89 109.5 . . ?
N4 C52 C57 120.8(4) . . ?
N4 C52 C53 120.7(4) . . ?
C57 C52 C53 118.6(4) . . ?
C54 C53 C52 119.1(4) . . ?
C54 C53 C58 119.8(4) . . ?
C52 C53 C58 121.1(4) . . ?
C53 C54 C55 122.9(4) . . ?
C53 C54 H90 118.5 . . ?
C55 C54 H90 118.5 . . ?
C56 C55 C54 117.0(4) . . ?
C56 C55 C59 121.2(4) . . ?
C54 C55 C59 121.7(4) . . ?
C55 C56 C57 123.3(4) . . ?
C55 C56 H91 118.4 . . ?
C57 C56 H91 118.4 . . ?
C56 C57 C52 118.9(4) . . ?
C56 C57 C60 118.5(4) . . ?
C52 C57 C60 122.6(4) . . ?
C53 C58 Si7 112.7(3) . . ?
C53 C58 Si8 111.0(3) . . ?
Si7 C58 Si8 118.7(2) . . ?
C53 C58 H92 104.2 . . ?
Si7 C58 H92 104.2 . . ?
Si8 C58 H92 104.2 . . ?
C55 C59 Si10 112.5(3) . . ?
C55 C59 Si9 112.7(3) . . ?
Si10 C59 Si9 120.0(2) . . ?
C55 C59 H93 103.0 . . ?
Si10 C59 H93 103.0 . . ?
Si9 C59 H93 103.0 . . ?
C57 C60 Si12 113.9(3) . . ?
C57 C60 Si11 110.4(3) . . ?
Si12 C60 Si11 116.5(2) . . ?
C57 C60 H94 104.9 . . ?
Si12 C60 H94 104.9 . . ?
Si11 C60 H94 104.9 . . ?
C61 Si7 C62 107.9(2) . . ?
C61 Si7 C63 107.9(2) . . ?
C62 Si7 C63 108.4(2) . . ?
C61 Si7 C58 113.5(2) . . ?
C62 Si7 C58 110.1(2) . . ?
C63 Si7 C58 108.9(2) . . ?
C65 Si8 C66 109.7(2) . . ?
C65 Si8 C64 106.8(2) . . ?
C66 Si8 C64 107.6(2) . . ?
C65 Si8 C58 106.8(2) . . ?
C66 Si8 C58 110.0(2) . . ?
C64 Si8 C58 115.9(2) . . ?
C69 Si9 C67 107.1(3) . . ?
C69 Si9 C68 109.0(3) . . ?
C67 Si9 C68 108.1(3) . . ?
C69 Si9 C59 108.7(2) . . ?
C67 Si9 C59 114.7(2) . . ?
C68 Si9 C59 109.1(2) . . ?
C71 Si10 C70 107.4(3) . . ?
C71 Si10 C72 108.4(3) . . ?
C70 Si10 C72 109.6(3) . . ?
C71 Si10 C59 109.2(2) . . ?
C70 Si10 C59 113.3(2) . . ?
C72 Si10 C59 108.8(2) . . ?
C73 Si11 C75 105.3(2) . . ?
C73 Si11 C74 106.5(2) . . ?
C75 Si11 C74 110.7(2) . . ?
C73 Si11 C60 115.0(2) . . ?
C75 Si11 C60 108.9(2) . . ?
C74 Si11 C60 110.4(2) . . ?
C76 Si12 C78 109.6(3) . . ?
C76 Si12 C77 106.9(3) . . ?
C78 Si12 C77 107.5(3) . . ?
C76 Si12 C60 110.7(2) . . ?
C78 Si12 C60 108.3(2) . . ?
C77 Si12 C60 113.8(2) . . ?
Si7 C61 H95 109.5 . . ?
Si7 C61 H96 109.5 . . ?
H95 C61 H96 109.5 . . ?
Si7 C61 H97 109.5 . . ?
H95 C61 H97 109.5 . . ?
H96 C61 H97 109.5 . . ?
Si7 C62 H98 109.5 . . ?
Si7 C62 H99 109.5 . . ?
H98 C62 H99 109.5 . . ?
Si7 C62 H100 109.5 . . ?
H98 C62 H100 109.5 . . ?
H99 C62 H100 109.5 . . ?
Si7 C63 H101 109.5 . . ?
Si7 C63 H102 109.5 . . ?
H101 C63 H102 109.5 . . ?
Si7 C63 H103 109.5 . . ?
H101 C63 H103 109.5 . . ?
H102 C63 H103 109.5 . . ?
Si8 C64 H104 109.5 . . ?
Si8 C64 H105 109.5 . . ?
H104 C64 H105 109.5 . . ?
Si8 C64 H106 109.5 . . ?
H104 C64 H106 109.5 . . ?
H105 C64 H106 109.5 . . ?
Si8 C65 H107 109.5 . . ?
Si8 C65 H108 109.5 . . ?
H107 C65 H108 109.5 . . ?
Si8 C65 H109 109.5 . . ?
H107 C65 H109 109.5 . . ?
H108 C65 H109 109.5 . . ?
Si8 C66 H110 109.5 . . ?
Si8 C66 H111 109.5 . . ?
H110 C66 H111 109.5 . . ?
Si8 C66 H112 109.5 . . ?
H110 C66 H112 109.5 . . ?
H111 C66 H112 109.5 . . ?
Si9 C67 H113 109.5 . . ?
Si9 C67 H114 109.5 . . ?
H113 C67 H114 109.5 . . ?
Si9 C67 H115 109.5 . . ?
H113 C67 H115 109.5 . . ?
H114 C67 H115 109.5 . . ?
Si9 C68 H116 109.5 . . ?
Si9 C68 H117 109.5 . . ?
H116 C68 H117 109.5 . . ?
Si9 C68 H118 109.5 . . ?
H116 C68 H118 109.5 . . ?
H117 C68 H118 109.5 . . ?
Si9 C69 H119 109.5 . . ?
Si9 C69 H120 109.5 . . ?
H119 C69 H120 109.5 . . ?
Si9 C69 H121 109.5 . . ?
H119 C69 H121 109.5 . . ?
H120 C69 H121 109.5 . . ?
Si10 C70 H122 109.5 . . ?
Si10 C70 H123 109.5 . . ?
H122 C70 H123 109.5 . . ?
Si10 C70 H124 109.5 . . ?
H122 C70 H124 109.5 . . ?
H123 C70 H124 109.5 . . ?
Si10 C71 H125 109.5 . . ?
Si10 C71 H126 109.5 . . ?
H125 C71 H126 109.5 . . ?
Si10 C71 H127 109.5 . . ?
H125 C71 H127 109.5 . . ?
H126 C71 H127 109.5 . . ?
Si10 C72 H128 109.5 . . ?
Si10 C72 H129 109.5 . . ?
H128 C72 H129 109.5 . . ?
Si10 C72 H130 109.5 . . ?
H128 C72 H130 109.5 . . ?
H129 C72 H130 109.5 . . ?
Si11 C73 H131 109.5 . . ?
Si11 C73 H132 109.5 . . ?
H131 C73 H132 109.5 . . ?
Si11 C73 H133 109.5 . . ?
H131 C73 H133 109.5 . . ?
H132 C73 H133 109.5 . . ?
Si11 C74 H134 109.5 . . ?
Si11 C74 H135 109.5 . . ?
H134 C74 H135 109.5 . . ?
Si11 C74 H136 109.5 . . ?
H134 C74 H136 109.5 . . ?
H135 C74 H136 109.5 . . ?
Si11 C75 H137 109.5 . . ?
Si11 C75 H138 109.5 . . ?
H137 C75 H138 109.5 . . ?
Si11 C75 H139 109.5 . . ?
H137 C75 H139 109.5 . . ?
H138 C75 H139 109.5 . . ?
Si12 C76 H140 109.5 . . ?
Si12 C76 H141 109.5 . . ?
H140 C76 H141 109.5 . . ?
Si12 C76 H142 109.5 . . ?
H140 C76 H142 109.5 . . ?
H141 C76 H142 109.5 . . ?
Si12 C77 H143 109.5 . . ?
Si12 C77 H144 109.5 . . ?
H143 C77 H144 109.5 . . ?
Si12 C77 H145 109.5 . . ?
H143 C77 H145 109.5 . . ?
H144 C77 H145 109.5 . . ?
Si12 C78 H146 109.5 . . ?
Si12 C78 H147 109.5 . . ?
H146 C78 H147 109.5 . . ?
Si12 C78 H148 109.5 . . ?
H146 C78 H148 109.5 . . ?
H147 C78 H148 109.5 . . ?
C84 C79 C80 121.5(4) . . ?
C84 C79 N5 120.3(4) . . ?
C80 C79 N5 118.1(4) . . ?
C79 C80 C81 118.7(4) . . ?
C79 C80 C85 120.0(4) . . ?
C81 C80 C85 121.3(4) . . ?
C82 C81 C80 121.0(4) . . ?
C82 C81 H149 119.5 . . ?
C80 C81 H149 119.5 . . ?
C83 C82 C81 118.0(4) . . ?
C83 C82 C86 122.3(5) . . ?
C81 C82 C86 119.7(5) . . ?
C84 C83 C82 122.9(5) . . ?
C84 C83 H150 118.5 . . ?
C82 C83 H150 118.5 . . ?
C83 C84 C79 117.8(4) . . ?
C83 C84 C87 120.8(4) . . ?
C79 C84 C87 121.3(4) . . ?
C80 C85 H151 109.5 . . ?
C80 C85 H152 109.5 . . ?
H151 C85 H152 109.5 . . ?
C80 C85 H153 109.5 . . ?
H151 C85 H153 109.5 . . ?
H152 C85 H153 109.5 . . ?
C82 C86 H154 109.5 . . ?
C82 C86 H155 109.5 . . ?
H154 C86 H155 109.5 . . ?
C82 C86 H156 109.5 . . ?
H154 C86 H156 109.5 . . ?
H155 C86 H156 109.5 . . ?
C84 C87 H157 109.5 . . ?
C84 C87 H158 109.5 . . ?
H157 C87 H158 109.5 . . ?
C84 C87 H159 109.5 . . ?
H157 C87 H159 109.5 . . ?
H158 C87 H159 109.5 . . ?
C92 N6 C88 117.7(4) . . ?
C92 N6 Ti2 124.7(3) . . ?
C88 N6 Ti2 117.7(3) . . ?
N6 C88 C89 122.2(4) . . ?
N6 C88 H160 118.9 . . ?
C89 C88 H160 118.9 . . ?
C88 C89 C90 119.9(5) . . ?
C88 C89 H161 120.0 . . ?
C90 C89 H161 120.0 . . ?
C89 C90 C91 118.0(5) . . ?
C89 C90 H162 121.0 . . ?
C91 C90 H162 121.0 . . ?
C92 C91 C90 119.5(5) . . ?
C92 C91 H163 120.2 . . ?
C90 C91 H163 120.2 . . ?
N6 C92 C91 122.8(4) . . ?
N6 C92 H164 118.6 . . ?
C91 C92 H164 118.6 . . ?
C94 C93 H165 109.5 . . ?
C94 C93 H166 109.5 . . ?
H165 C93 H166 109.5 . . ?
C94 C93 H167 109.5 . . ?
H165 C93 H167 109.5 . . ?
H166 C93 H167 109.5 . . ?
C95 C94 C93 113.5(5) . . ?
C95 C94 H168 108.9 . . ?
C93 C94 H168 108.9 . . ?
C95 C94 H169 108.9 . . ?
C93 C94 H169 108.9 . . ?
H168 C94 H169 107.7 . . ?
C94 C95 C96 114.8(5) . . ?
C94 C95 H170 108.6 . . ?
C96 C95 H170 108.6 . . ?
C94 C95 H171 108.6 . . ?
C96 C95 H171 108.6 . . ?
H170 C95 H171 107.6 . . ?
C97 C96 C95 114.5(5) . . ?
C97 C96 H172 108.6 . . ?
C95 C96 H172 108.6 . . ?
C97 C96 H173 108.6 . . ?
C95 C96 H173 108.6 . . ?
H172 C96 H173 107.6 . . ?
C98 C97 C96 113.6(5) . . ?
C98 C97 H174 108.8 . . ?
C96 C97 H174 108.8 . . ?
C98 C97 H175 108.8 . . ?
C96 C97 H175 108.8 . . ?
H174 C97 H175 107.7 . . ?
C97 C98 H176 109.5 . . ?
C97 C98 H177 109.5 . . ?
H176 C98 H177 109.5 . . ?
C97 C98 H178 109.5 . . ?
H176 C98 H178 109.5 . . ?
H177 C98 H178 109.5 . . ?

loop_
_geom_bond_atom_site_label_1
_geom_bond_atom_site_label_2
_geom_bond_distance
_geom_bond_site_symmetry_2
_geom_bond_publ_flag
Ti1 N1 1.730(4) . ?
Ti1 C1 2.149(5) . ?
Ti1 N2 2.200(4) . ?
Ti1 N3 2.278(4) . ?
Ti1 Cl1 2.3347(15) . ?
N1 C6 1.396(5) . ?
N2 C3 1.315(6) . ?
N2 C33 1.450(6) . ?
C1 C2 1.340(7) . ?
C1 C4 1.495(6) . ?
C2 C3 1.447(6) . ?
C2 H1 0.9500 . ?
C3 C5 1.506(7) . ?
C4 H2 0.9800 . ?
C4 H3 0.9800 . ?
C4 H4 0.9800 . ?
C5 H5 0.9800 . ?
C5 H6 0.9800 . ?
C5 H7 0.9800 . ?
C6 C11 1.421(6) . ?
C6 C7 1.431(6) . ?
C7 C8 1.392(6) . ?
C7 C12 1.511(6) . ?
C8 C9 1.398(6) . ?
C8 H8 0.9500 . ?
C9 C10 1.396(6) . ?
C9 C13 1.524(6) . ?
C10 C11 1.396(6) . ?
C10 H9 0.9500 . ?
C11 C14 1.527(6) . ?
C12 Si1 1.886(5) . ?
C12 Si2 1.895(5) . ?
C12 H10 1.0000 . ?
C13 Si4 1.891(5) . ?
C13 Si3 1.892(5) . ?
C13 H11 1.0000 . ?
C14 Si5 1.896(5) . ?
C14 Si6 1.899(5) . ?
C14 H12 1.0000 . ?
Si1 C17 1.858(5) . ?
Si1 C16 1.864(5) . ?
Si1 C15 1.866(5) . ?
Si2 C19 1.862(5) . ?
Si2 C18 1.874(5) . ?
Si2 C20 1.881(5) . ?
Si3 C23 1.871(5) . ?
Si3 C21 1.872(5) . ?
Si3 C22 1.883(5) . ?
Si4 C26 1.865(6) . ?
Si4 C24 1.868(6) . ?
Si4 C25 1.868(5) . ?
Si5 C27 1.862(5) . ?
Si5 C28 1.871(5) . ?
Si5 C29 1.875(5) . ?
Si6 C30 1.857(5) . ?
Si6 C31 1.871(5) . ?
Si6 C32 1.874(5) . ?
C15 H13 0.9800 . ?
C15 H14 0.9800 . ?
C15 H15 0.9800 . ?
C16 H16 0.9800 . ?
C16 H17 0.9800 . ?
C16 H18 0.9800 . ?
C17 H19 0.9800 . ?
C17 H20 0.9800 . ?
C17 H21 0.9800 . ?
C18 H22 0.9800 . ?
C18 H23 0.9800 . ?
C18 H24 0.9800 . ?
C19 H25 0.9800 . ?
C19 H26 0.9800 . ?
C19 H27 0.9800 . ?
C20 H28 0.9800 . ?
C20 H29 0.9800 . ?
C20 H30 0.9800 . ?
C21 H31 0.9800 . ?
C21 H32 0.9800 . ?
C21 H33 0.9800 . ?
C22 H34 0.9800 . ?
C22 H35 0.9800 . ?
C22 H36 0.9800 . ?
C23 H37 0.9800 . ?
C23 H38 0.9800 . ?
C23 H39 0.9800 . ?
C24 H40 0.9800 . ?
C24 H41 0.9800 . ?
C24 H42 0.9800 . ?
C25 H43 0.9800 . ?
C25 H44 0.9800 . ?
C25 H45 0.9800 . ?
C26 H46 0.9800 . ?
C26 H47 0.9800 . ?
C26 H48 0.9800 . ?
C27 H49 0.9800 . ?
C27 H50 0.9800 . ?
C27 H51 0.9800 . ?
C28 H52 0.9800 . ?
C28 H53 0.9800 . ?
C28 H54 0.9800 . ?
C29 H55 0.9800 . ?
C29 H56 0.9800 . ?
C29 H57 0.9800 . ?
C30 H58 0.9800 . ?
C30 H59 0.9800 . ?
C30 H60 0.9800 . ?
C31 H61 0.9800 . ?
C31 H62 0.9800 . ?
C31 H63 0.9800 . ?
C32 H64 0.9800 . ?
C32 H65 0.9800 . ?
C32 H66 0.9800 . ?
C33 C34 1.389(6) . ?
C33 C38 1.396(6) . ?
C34 C35 1.396(6) . ?
C34 C39 1.497(6) . ?
C35 C36 1.397(7) . ?
C35 H67 0.9500 . ?
C36 C37 1.380(7) . ?
C36 C40 1.515(7) . ?
C37 C38 1.399(7) . ?
C37 H68 0.9500 . ?
C38 C41 1.511(7) . ?
C39 H69 0.9800 . ?
C39 H70 0.9800 . ?
C39 H71 0.9800 . ?
C40 H72 0.9800 . ?
C40 H73 0.9800 . ?
C40 H74 0.9800 . ?
C41 H75 0.9800 . ?
C41 H76 0.9800 . ?
C41 H77 0.9800 . ?
N3 C46 1.341(6) . ?
N3 C42 1.346(6) . ?
C42 C43 1.370(7) . ?
C42 H78 0.9500 . ?
C43 C44 1.373(7) . ?
C43 H79 0.9500 . ?
C44 C45 1.390(8) . ?
C44 H80 0.9500 . ?
C45 C46 1.375(7) . ?
C45 H81 0.9500 . ?
C46 H82 0.9500 . ?
Ti2 N4 1.733(4) . ?
Ti2 C47 2.164(5) . ?
Ti2 N5 2.223(4) . ?
Ti2 N6 2.249(4) . ?
Ti2 Cl2 2.3265(15) . ?
N4 C52 1.387(5) . ?
N5 C49 1.303(6) . ?
N5 C79 1.450(6) . ?
C47 C48 1.342(7) . ?
C47 C50 1.491(6) . ?
C48 C49 1.453(7) . ?
C48 H83 0.9500 . ?
C49 C51 1.508(6) . ?
C50 H84 0.9800 . ?
C50 H85 0.9800 . ?
C50 H86 0.9800 . ?
C51 H87 0.9800 . ?
C51 H88 0.9800 . ?
C51 H89 0.9800 . ?
C52 C57 1.423(6) . ?
C52 C53 1.430(6) . ?
C53 C54 1.392(6) . ?
C53 C58 1.507(6) . ?
C54 C55 1.395(6) . ?
C54 H90 0.9500 . ?
C55 C56 1.387(6) . ?
C55 C59 1.526(6) . ?
C56 C57 1.397(6) . ?
C56 H91 0.9500 . ?
C57 C60 1.518(6) . ?
C58 Si7 1.885(5) . ?
C58 Si8 1.898(5) . ?
C58 H92 1.0000 . ?
C59 Si10 1.883(5) . ?
C59 Si9 1.890(5) . ?
C59 H93 1.0000 . ?
C60 Si12 1.897(5) . ?
C60 Si11 1.900(5) . ?
C60 H94 1.0000 . ?
Si7 C61 1.861(5) . ?
Si7 C62 1.868(5) . ?
Si7 C63 1.873(5) . ?
Si8 C65 1.863(5) . ?
Si8 C66 1.868(5) . ?
Si8 C64 1.873(5) . ?
Si9 C69 1.863(5) . ?
Si9 C67 1.866(6) . ?
Si9 C68 1.867(5) . ?
Si10 C71 1.866(5) . ?
Si10 C70 1.869(6) . ?
Si10 C72 1.872(5) . ?
Si11 C73 1.872(5) . ?
Si11 C75 1.874(5) . ?
Si11 C74 1.881(5) . ?
Si12 C76 1.853(5) . ?
Si12 C78 1.876(5) . ?
Si12 C77 1.878(5) . ?
C61 H95 0.9800 . ?
C61 H96 0.9800 . ?
C61 H97 0.9800 . ?
C62 H98 0.9800 . ?
C62 H99 0.9800 . ?
C62 H100 0.9800 . ?
C63 H101 0.9800 . ?
C63 H102 0.9800 . ?
C63 H103 0.9800 . ?
C64 H104 0.9800 . ?
C64 H105 0.9800 . ?
C64 H106 0.9800 . ?
C65 H107 0.9800 . ?
C65 H108 0.9800 . ?
C65 H109 0.9800 . ?
C66 H110 0.9800 . ?
C66 H111 0.9800 . ?
C66 H112 0.9800 . ?
C67 H113 0.9800 . ?
C67 H114 0.9800 . ?
C67 H115 0.9800 . ?
C68 H116 0.9800 . ?
C68 H117 0.9800 . ?
C68 H118 0.9800 . ?
C69 H119 0.9800 . ?
C69 H120 0.9800 . ?
C69 H121 0.9800 . ?
C70 H122 0.9800 . ?
C70 H123 0.9800 . ?
C70 H124 0.9800 . ?
C71 H125 0.9800 . ?
C71 H126 0.9800 . ?
C71 H127 0.9800 . ?
C72 H128 0.9800 . ?
C72 H129 0.9800 . ?
C72 H130 0.9800 . ?
C73 H131 0.9800 . ?
C73 H132 0.9800 . ?
C73 H133 0.9800 . ?
C74 H134 0.9800 . ?
C74 H135 0.9800 . ?
C74 H136 0.9800 . ?
C75 H137 0.9800 . ?
C75 H138 0.9800 . ?
C75 H139 0.9800 . ?
C76 H140 0.9800 . ?
C76 H141 0.9800 . ?
C76 H142 0.9800 . ?
C77 H143 0.9800 . ?
C77 H144 0.9800 . ?
C77 H145 0.9800 . ?
C78 H146 0.9800 . ?
C78 H147 0.9800 . ?
C78 H148 0.9800 . ?
C79 C84 1.396(6) . ?
C79 C80 1.397(6) . ?
C80 C81 1.405(6) . ?
C80 C85 1.499(6) . ?
C81 C82 1.396(7) . ?
C81 H149 0.9500 . ?
C82 C83 1.394(7) . ?
C82 C86 1.510(7) . ?
C83 C84 1.386(7) . ?
C83 H150 0.9500 . ?
C84 C87 1.500(7) . ?
C85 H151 0.9800 . ?
C85 H152 0.9800 . ?
C85 H153 0.9800 . ?
C86 H154 0.9800 . ?
C86 H155 0.9800 . ?
C86 H156 0.9800 . ?
C87 H157 0.9800 . ?
C87 H158 0.9800 . ?
C87 H159 0.9800 . ?
N6 C92 1.337(6) . ?
N6 C88 1.353(6) . ?
C88 C89 1.375(7) . ?
C88 H160 0.9500 . ?
C89 C90 1.377(7) . ?
C89 H161 0.9500 . ?
C90 C91 1.383(7) . ?
C90 H162 0.9500 . ?
C91 C92 1.376(7) . ?
C91 H163 0.9500 . ?
C92 H164 0.9500 . ?
C93 C94 1.518(8) . ?
C93 H165 0.9800 . ?
C93 H166 0.9800 . ?
C93 H167 0.9800 . ?
C94 C95 1.515(8) . ?
C94 H168 0.9900 . ?
C94 H169 0.9900 . ?
C95 C96 1.521(8) . ?
C95 H170 0.9900 . ?
C95 H171 0.9900 . ?
C96 C97 1.518(8) . ?
C96 H172 0.9900 . ?
C96 H173 0.9900 . ?
C97 C98 1.517(8) . ?
C97 H174 0.9900 . ?
C97 H175 0.9900 . ?
C98 H176 0.9800 . ?
C98 H177 0.9800 . ?
C98 H178 0.9800 . ?

loop_
_geom_torsion_atom_site_label_1
_geom_torsion_atom_site_label_2
_geom_torsion_atom_site_label_3
_geom_torsion_atom_site_label_4
_geom_torsion
_geom_torsion_site_symmetry_1
_geom_torsion_site_symmetry_2
_geom_torsion_site_symmetry_3
_geom_torsion_site_symmetry_4
_geom_torsion_publ_flag
C1 Ti1 N1 C6 68.1(14) . . . . ?
N2 Ti1 N1 C6 144.1(13) . . . . ?
N3 Ti1 N1 C6 -124.3(14) . . . . ?
Cl1 Ti1 N1 C6 -25.2(14) . . . . ?
N1 Ti1 N2 C3 -86.6(3) . . . . ?
C1 Ti1 N2 C3 -0.2(3) . . . . ?
N3 Ti1 N2 C3 172.3(3) . . . . ?
Cl1 Ti1 N2 C3 82.0(3) . . . . ?
N1 Ti1 N2 C33 100.3(4) . . . . ?
C1 Ti1 N2 C33 -173.3(4) . . . . ?
N3 Ti1 N2 C33 -0.8(4) . . . . ?
Cl1 Ti1 N2 C33 -91.1(4) . . . . ?
N1 Ti1 C1 C2 114.1(4) . . . . ?
N2 Ti1 C1 C2 -2.7(3) . . . . ?
N3 Ti1 C1 C2 -26.2(7) . . . . ?
Cl1 Ti1 C1 C2 -127.5(3) . . . . ?
N1 Ti1 C1 C4 -62.6(4) . . . . ?
N2 Ti1 C1 C4 -179.4(4) . . . . ?
N3 Ti1 C1 C4 157.2(4) . . . . ?
Cl1 Ti1 C1 C4 55.8(4) . . . . ?
C4 C1 C2 C3 -178.2(4) . . . . ?
Ti1 C1 C2 C3 5.1(5) . . . . ?
C33 N2 C3 C2 176.7(4) . . . . ?
Ti1 N2 C3 C2 2.9(5) . . . . ?
C33 N2 C3 C5 -2.8(7) . . . . ?
Ti1 N2 C3 C5 -176.7(4) . . . . ?
C1 C2 C3 N2 -5.4(6) . . . . ?
C1 C2 C3 C5 174.1(4) . . . . ?
Ti1 N1 C6 C11 -131.6(12) . . . . ?
Ti1 N1 C6 C7 47.2(15) . . . . ?
N1 C6 C7 C8 -178.6(4) . . . . ?
C11 C6 C7 C8 0.2(6) . . . . ?
N1 C6 C7 C12 0.6(6) . . . . ?
C11 C6 C7 C12 179.5(4) . . . . ?
C6 C7 C8 C9 0.9(6) . . . . ?
C12 C7 C8 C9 -178.4(4) . . . . ?
C7 C8 C9 C10 -0.4(6) . . . . ?
C7 C8 C9 C13 179.1(4) . . . . ?
C8 C9 C10 C11 -1.3(6) . . . . ?
C13 C9 C10 C11 179.2(4) . . . . ?
C9 C10 C11 C6 2.4(6) . . . . ?
C9 C10 C11 C14 -177.3(4) . . . . ?
N1 C6 C11 C10 177.0(4) . . . . ?
C7 C6 C11 C10 -1.8(6) . . . . ?
N1 C6 C11 C14 -3.3(6) . . . . ?
C7 C6 C11 C14 177.9(4) . . . . ?
C8 C7 C12 Si1 -76.9(5) . . . . ?
C6 C7 C12 Si1 103.9(4) . . . . ?
C8 C7 C12 Si2 57.5(5) . . . . ?
C6 C7 C12 Si2 -121.7(4) . . . . ?
C10 C9 C13 Si4 103.8(4) . . . . ?
C8 C9 C13 Si4 -75.6(5) . . . . ?
C10 C9 C13 Si3 -118.1(4) . . . . ?
C8 C9 C13 Si3 62.4(5) . . . . ?
C10 C11 C14 Si5 68.7(4) . . . . ?
C6 C11 C14 Si5 -111.0(4) . . . . ?
C10 C11 C14 Si6 -63.6(5) . . . . ?
C6 C11 C14 Si6 116.7(4) . . . . ?
C7 C12 Si1 C17 -52.1(4) . . . . ?
Si2 C12 Si1 C17 176.3(3) . . . . ?
C7 C12 Si1 C16 66.0(4) . . . . ?
Si2 C12 Si1 C16 -65.6(3) . . . . ?
C7 C12 Si1 C15 -171.2(4) . . . . ?
Si2 C12 Si1 C15 57.2(3) . . . . ?
C7 C12 Si2 C19 33.1(4) . . . . ?
Si1 C12 Si2 C19 164.3(3) . . . . ?
C7 C12 Si2 C18 -89.5(4) . . . . ?
Si1 C12 Si2 C18 41.6(3) . . . . ?
C7 C12 Si2 C20 152.4(3) . . . . ?
Si1 C12 Si2 C20 -76.4(3) . . . . ?
C9 C13 Si3 C23 38.7(4) . . . . ?
Si4 C13 Si3 C23 172.8(3) . . . . ?
C9 C13 Si3 C21 -83.6(4) . . . . ?
Si4 C13 Si3 C21 50.6(3) . . . . ?
C9 C13 Si3 C22 156.4(3) . . . . ?
Si4 C13 Si3 C22 -69.4(3) . . . . ?
C9 C13 Si4 C26 -43.4(4) . . . . ?
Si3 C13 Si4 C26 -178.3(3) . . . . ?
C9 C13 Si4 C24 76.4(4) . . . . ?
Si3 C13 Si4 C24 -58.5(3) . . . . ?
C9 C13 Si4 C25 -161.7(3) . . . . ?
Si3 C13 Si4 C25 63.4(3) . . . . ?
C11 C14 Si5 C27 59.2(3) . . . . ?
Si6 C14 Si5 C27 -169.2(2) . . . . ?
C11 C14 Si5 C28 -59.3(4) . . . . ?
Si6 C14 Si5 C28 72.3(3) . . . . ?
C11 C14 Si5 C29 -179.8(3) . . . . ?
Si6 C14 Si5 C29 -48.2(3) . . . . ?
C11 C14 Si6 C30 -31.6(4) . . . . ?
Si5 C14 Si6 C30 -160.9(3) . . . . ?
C11 C14 Si6 C31 88.8(4) . . . . ?
Si5 C14 Si6 C31 -40.5(3) . . . . ?
C11 C14 Si6 C32 -151.2(3) . . . . ?
Si5 C14 Si6 C32 79.5(3) . . . . ?
C3 N2 C33 C34 86.0(5) . . . . ?
Ti1 N2 C33 C34 -101.1(5) . . . . ?
C3 N2 C33 C38 -95.5(5) . . . . ?
Ti1 N2 C33 C38 77.4(5) . . . . ?
C38 C33 C34 C35 -0.8(7) . . . . ?
N2 C33 C34 C35 177.6(4) . . . . ?
C38 C33 C34 C39 179.8(4) . . . . ?
N2 C33 C34 C39 -1.8(6) . . . . ?
C33 C34 C35 C36 0.8(7) . . . . ?
C39 C34 C35 C36 -179.8(4) . . . . ?
C34 C35 C36 C37 0.0(7) . . . . ?
C34 C35 C36 C40 179.4(5) . . . . ?
C35 C36 C37 C38 -0.7(8) . . . . ?
C40 C36 C37 C38 179.8(5) . . . . ?
C34 C33 C38 C37 0.1(7) . . . . ?
N2 C33 C38 C37 -178.4(4) . . . . ?
C34 C33 C38 C41 -179.1(4) . . . . ?
N2 C33 C38 C41 2.4(7) . . . . ?
C36 C37 C38 C33 0.7(8) . . . . ?
C36 C37 C38 C41 179.9(5) . . . . ?
N1 Ti1 N3 C46 123.8(4) . . . . ?
C1 Ti1 N3 C46 -96.9(6) . . . . ?
N2 Ti1 N3 C46 -119.7(4) . . . . ?
Cl1 Ti1 N3 C46 4.3(4) . . . . ?
N1 Ti1 N3 C42 -48.1(4) . . . . ?
C1 Ti1 N3 C42 91.2(6) . . . . ?
N2 Ti1 N3 C42 68.4(3) . . . . ?
Cl1 Ti1 N3 C42 -167.6(3) . . . . ?
C46 N3 C42 C43 0.4(7) . . . . ?
Ti1 N3 C42 C43 172.9(4) . . . . ?
N3 C42 C43 C44 -2.1(7) . . . . ?
C42 C43 C44 C45 2.4(8) . . . . ?
C43 C44 C45 C46 -1.1(8) . . . . ?
C42 N3 C46 C45 1.0(7) . . . . ?
Ti1 N3 C46 C45 -171.1(4) . . . . ?
C44 C45 C46 N3 -0.6(8) . . . . ?
C47 Ti2 N4 C52 88.0(15) . . . . ?
N5 Ti2 N4 C52 166.0(14) . . . . ?
N6 Ti2 N4 C52 -106.6(15) . . . . ?
Cl2 Ti2 N4 C52 -10.7(15) . . . . ?
N4 Ti2 N5 C49 -91.0(3) . . . . ?
C47 Ti2 N5 C49 -0.4(3) . . . . ?
N6 Ti2 N5 C49 173.5(3) . . . . ?
Cl2 Ti2 N5 C49 85.6(3) . . . . ?
N4 Ti2 N5 C79 94.4(4) . . . . ?
C47 Ti2 N5 C79 -174.9(4) . . . . ?
N6 Ti2 N5 C79 -1.0(4) . . . . ?
Cl2 Ti2 N5 C79 -88.9(4) . . . . ?
N4 Ti2 C47 C48 117.8(4) . . . . ?
N5 Ti2 C47 C48 -0.8(3) . . . . ?
N6 Ti2 C47 C48 -18.0(7) . . . . ?
Cl2 Ti2 C47 C48 -123.1(3) . . . . ?
N4 Ti2 C47 C50 -62.0(4) . . . . ?
N5 Ti2 C47 C50 179.5(4) . . . . ?
N6 Ti2 C47 C50 162.3(4) . . . . ?
Cl2 Ti2 C47 C50 57.1(4) . . . . ?
C50 C47 C48 C49 -178.4(4) . . . . ?
Ti2 C47 C48 C49 1.8(6) . . . . ?
C79 N5 C49 C48 176.6(4) . . . . ?
Ti2 N5 C49 C48 1.4(5) . . . . ?
C79 N5 C49 C51 -2.1(7) . . . . ?
Ti2 N5 C49 C51 -177.3(4) . . . . ?
C47 C48 C49 N5 -2.3(7) . . . . ?
C47 C48 C49 C51 176.5(5) . . . . ?
Ti2 N4 C52 C57 -146.2(13) . . . . ?
Ti2 N4 C52 C53 33.0(17) . . . . ?
N4 C52 C53 C54 -176.8(4) . . . . ?
C57 C52 C53 C54 2.4(6) . . . . ?
N4 C52 C53 C58 4.1(6) . . . . ?
C57 C52 C53 C58 -176.7(4) . . . . ?
C52 C53 C54 C55 0.6(6) . . . . ?
C58 C53 C54 C55 179.7(4) . . . . ?
C53 C54 C55 C56 -1.7(6) . . . . ?
C53 C54 C55 C59 177.1(4) . . . . ?
C54 C55 C56 C57 -0.2(6) . . . . ?
C59 C55 C56 C57 -179.0(4) . . . . ?
C55 C56 C57 C52 3.1(7) . . . . ?
C55 C56 C57 C60 -175.9(4) . . . . ?
N4 C52 C57 C56 175.1(4) . . . . ?
C53 C52 C57 C56 -4.1(6) . . . . ?
N4 C52 C57 C60 -6.0(6) . . . . ?
C53 C52 C57 C60 174.8(4) . . . . ?
C54 C53 C58 Si7 -67.0(5) . . . . ?
C52 C53 C58 Si7 112.1(4) . . . . ?
C54 C53 C58 Si8 68.9(4) . . . . ?
C52 C53 C58 Si8 -112.0(4) . . . . ?
C56 C55 C59 Si10 109.1(4) . . . . ?
C54 C55 C59 Si10 -69.5(5) . . . . ?
C56 C55 C59 Si9 -111.5(4) . . . . ?
C54 C55 C59 Si9 69.8(5) . . . . ?
C56 C57 C60 Si12 -67.8(5) . . . . ?
C52 C57 C60 Si12 113.2(4) . . . . ?
C56 C57 C60 Si11 65.5(4) . . . . ?
C52 C57 C60 Si11 -113.5(4) . . . . ?
C53 C58 Si7 C61 92.0(4) . . . . ?
Si8 C58 Si7 C61 -40.3(3) . . . . ?
C53 C58 Si7 C62 -29.1(4) . . . . ?
Si8 C58 Si7 C62 -161.3(3) . . . . ?
C53 C58 Si7 C63 -147.8(3) . . . . ?
Si8 C58 Si7 C63 80.0(3) . . . . ?
C53 C58 Si8 C65 49.6(4) . . . . ?
Si7 C58 Si8 C65 -177.4(2) . . . . ?
C53 C58 Si8 C66 168.6(3) . . . . ?
Si7 C58 Si8 C66 -58.5(3) . . . . ?
C53 C58 Si8 C64 -69.1(4) . . . . ?
Si7 C58 Si8 C64 63.8(3) . . . . ?
C55 C59 Si9 C69 46.0(4) . . . . ?
Si10 C59 Si9 C69 -177.9(3) . . . . ?
C55 C59 Si9 C67 -73.8(4) . . . . ?
Si10 C59 Si9 C67 62.3(4) . . . . ?
C55 C59 Si9 C68 164.8(3) . . . . ?
Si10 C59 Si9 C68 -59.2(3) . . . . ?
C55 C59 Si10 C71 -147.0(3) . . . . ?
Si9 C59 Si10 C71 76.8(3) . . . . ?
C55 C59 Si10 C70 93.3(4) . . . . ?
Si9 C59 Si10 C70 -42.8(3) . . . . ?
C55 C59 Si10 C72 -28.9(4) . . . . ?
Si9 C59 Si10 C72 -165.0(3) . . . . ?
C57 C60 Si11 C73 -63.5(4) . . . . ?
Si12 C60 Si11 C73 68.5(3) . . . . ?
C57 C60 Si11 C75 54.4(3) . . . . ?
Si12 C60 Si11 C75 -173.7(2) . . . . ?
C57 C60 Si11 C74 176.0(3) . . . . ?
Si12 C60 Si11 C74 -52.0(3) . . . . ?
C57 C60 Si12 C76 -24.5(4) . . . . ?
Si11 C60 Si12 C76 -154.9(3) . . . . ?
C57 C60 Si12 C78 -144.7(3) . . . . ?
Si11 C60 Si12 C78 84.9(3) . . . . ?
C57 C60 Si12 C77 95.8(4) . . . . ?
Si11 C60 Si12 C77 -34.6(3) . . . . ?
C49 N5 C79 C84 -86.7(5) . . . . ?
Ti2 N5 C79 C84 87.7(5) . . . . ?
C49 N5 C79 C80 92.3(5) . . . . ?
Ti2 N5 C79 C80 -93.4(5) . . . . ?
C84 C79 C80 C81 -0.2(7) . . . . ?
N5 C79 C80 C81 -179.1(4) . . . . ?
C84 C79 C80 C85 178.0(4) . . . . ?
N5 C79 C80 C85 -1.0(6) . . . . ?
C79 C80 C81 C82 -0.3(7) . . . . ?
C85 C80 C81 C82 -178.4(4) . . . . ?
C80 C81 C82 C83 0.5(7) . . . . ?
C80 C81 C82 C86 178.4(5) . . . . ?
C81 C82 C83 C84 -0.4(8) . . . . ?
C86 C82 C83 C84 -178.1(5) . . . . ?
C82 C83 C84 C79 0.0(8) . . . . ?
C82 C83 C84 C87 178.4(5) . . . . ?
C80 C79 C84 C83 0.3(7) . . . . ?
N5 C79 C84 C83 179.3(4) . . . . ?
C80 C79 C84 C87 -178.1(5) . . . . ?
N5 C79 C84 C87 0.8(7) . . . . ?
N4 Ti2 N6 C92 148.6(4) . . . . ?
C47 Ti2 N6 C92 -75.6(6) . . . . ?
N5 Ti2 N6 C92 -92.4(4) . . . . ?
Cl2 Ti2 N6 C92 30.0(4) . . . . ?
N4 Ti2 N6 C88 -31.0(4) . . . . ?
C47 Ti2 N6 C88 104.7(5) . . . . ?
N5 Ti2 N6 C88 88.0(3) . . . . ?
Cl2 Ti2 N6 C88 -149.7(3) . . . . ?
C92 N6 C88 C89 0.5(7) . . . . ?
Ti2 N6 C88 C89 -179.9(4) . . . . ?
N6 C88 C89 C90 -0.2(8) . . . . ?
C88 C89 C90 C91 0.2(8) . . . . ?
C89 C90 C91 C92 -0.5(8) . . . . ?
C88 N6 C92 C91 -0.8(7) . . . . ?
Ti2 N6 C92 C91 179.6(4) . . . . ?
C90 C91 C92 N6 0.8(8) . . . . ?
C93 C94 C95 C96 -177.9(5) . . . . ?
C94 C95 C96 C97 179.3(5) . . . . ?
C95 C96 C97 C98 177.3(5) . . . . ?
